data_4336358
loop_
_publ_author_name
'Leen E. E. Broeckx'
'Wylliam Delaunay'
'Camille Latouche'
'Martin Lutz'
'Abdou Boucekkine'
'Muriel Hissler'
'Christian M\"uller'

_publ_contact_author_address
; Bijvoet Center for Biomolecular Research
  Crystal and Structural Chemistry
  Utrecht University
  Padualaan 8
  3584 CH Utrecht
  The Netherlands
;
_publ_contact_author_email m.lutz@uu.nl
_publ_contact_author_fax '[+31] 30 2533940'
_publ_contact_author_name 'Martin Lutz'
_publ_contact_author_phone '[+31] 30 2533902'
_publ_section_title
;
 C-H Activation of 2,4,6-Triphenylphosphinine: Synthesis and
 Characterization of the First Homoleptic Phosphinine-Iridium(III) Complex
 fac-[Ir(C^P)3]
;
_journal_name_full 'Inorganic Chemistry'
_journal_page_first 10738
_journal_page_last 10740
_journal_paper_doi 10.1021/ic401933m
_journal_volume 52
_journal_year 2013
_chemical_formula_moiety 'C69 H48 Ir P3'
_chemical_formula_sum 'C69 H48 Ir P3'
_chemical_formula_weight 1162.18
_chemical_name_systematic
; 
 ? 
;
_space_group_IT_number 4
_symmetry_cell_setting monoclinic
_symmetry_space_group_name_Hall 'P 2yb'
_symmetry_space_group_name_H-M 'P 1 21 1'
_atom_sites_solution_hydrogens geom
_atom_sites_solution_primary direct
_atom_sites_solution_secondary difmap
_audit_creation_method SHELXL-97
_cell_angle_alpha 90.00
_cell_angle_beta 92.2338(19)
_cell_angle_gamma 90.00
_cell_formula_units_Z 6
_cell_length_a 13.7200(12)
_cell_length_b 13.5181(12)
_cell_length_c 51.965(5)
_cell_measurement_reflns_used 9983
_cell_measurement_temperature 150(2)
_cell_measurement_theta_max 21.35
_cell_measurement_theta_min 2.16
_cell_volume 9630.5(15)
_computing_cell_refinement 'SAINT V7.68A'
_computing_data_collection Apex2
_computing_data_reduction 'SAINT V7.68A, SADABS-2008/1'
_computing_structure_refinement 'SHELXL-97 (Sheldrick, 2008)'
_computing_structure_solution 'SHELXS-97 (Sheldrick, 2008)'
_diffrn_ambient_temperature 150(2)
_diffrn_measured_fraction_theta_full 0.998
_diffrn_measured_fraction_theta_max 0.998
_diffrn_measurement_device_type 'Bruker Kappa ApexII'
_diffrn_radiation_monochromator graphite
_diffrn_radiation_source 'fine-focus sealed tube'
_diffrn_radiation_type MoK\a
_diffrn_radiation_wavelength 0.71073
_diffrn_reflns_av_R_equivalents 0.0706
_diffrn_reflns_av_sigmaI/netI 0.0624
_diffrn_reflns_limit_h_max 15
_diffrn_reflns_limit_h_min -14
_diffrn_reflns_limit_k_max 15
_diffrn_reflns_limit_k_min -14
_diffrn_reflns_limit_l_max 57
_diffrn_reflns_limit_l_min -57
_diffrn_reflns_number 140000
_diffrn_reflns_theta_full 23.28
_diffrn_reflns_theta_max 23.28
_diffrn_reflns_theta_min 1.18
_exptl_absorpt_coefficient_mu 2.190
_exptl_absorpt_correction_T_max 0.7449
_exptl_absorpt_correction_T_min 0.6644
_exptl_absorpt_correction_type multi-scan
_exptl_absorpt_process_details SADABS-2008/1
_exptl_crystal_colour 'pale brown'
_exptl_crystal_density_diffrn 1.202
_exptl_crystal_description needle
_exptl_crystal_F_000 3504
_exptl_crystal_size_max 0.21
_exptl_crystal_size_mid 0.10
_exptl_crystal_size_min 0.08
_platon_squeeze_details
;
;
_refine_diff_density_max 0.985
_refine_diff_density_min -1.151
_refine_diff_density_rms 0.079
_refine_ls_abs_structure_details 'Flack H D (1983), Acta Cryst. A39, 876-881'
_refine_ls_abs_structure_Flack 0.022(3)
_refine_ls_extinction_method none
_refine_ls_goodness_of_fit_ref 1.023
_refine_ls_hydrogen_treatment constr
_refine_ls_matrix_type full
_refine_ls_number_parameters 2065
_refine_ls_number_reflns 27578
_refine_ls_number_restraints 277
_refine_ls_restrained_S_all 1.024
_refine_ls_R_factor_all 0.0503
_refine_ls_R_factor_gt 0.0401
_refine_ls_shift/su_max 0.017
_refine_ls_shift/su_mean 0.001
_refine_ls_structure_factor_coef Fsqd
_refine_ls_weighting_details 'calc w=1/[\s^2^(Fo^2^)+(0.0403P)^2^+0.0000P] where P=(Fo^2^+2Fc^2^)/3'
_refine_ls_weighting_scheme calc
_refine_ls_wR_factor_gt 0.0762
_refine_ls_wR_factor_ref 0.0785
_reflns_number_gt 24091
_reflns_number_total 27578
_reflns_threshold_expression I>2\s(I)
_cod_data_source_file ic401933m_si_002.cif
_cod_data_source_block l0144a
_cod_original_cell_volume 9630.4(15)
_cod_original_sg_symbol_H-M 'P 21'
_cod_database_code 4336358

loop_
_symmetry_equiv_pos_as_xyz
'x, y, z'
'-x, y+1/2, -z'

loop_
_atom_site_label
_atom_site_type_symbol
_atom_site_fract_x
_atom_site_fract_y
_atom_site_fract_z
_atom_site_U_iso_or_equiv
_atom_site_adp_type
_atom_site_occupancy
_atom_site_symmetry_multiplicity
_atom_site_calc_flag
_atom_site_refinement_flags
_atom_site_disorder_assembly
_atom_site_disorder_group
Ir1 Ir 0.815657(18) 0.41185(2) 0.420614(5) 0.02450(7) Uani 1 1 d . . .
P1 P 0.97210(13) 0.35617(13) 0.42532(3) 0.0255(4) Uani 1 1 d . . .
C11 C 1.0796(5) 0.3384(5) 0.40979(13) 0.0274(17) Uani 1 1 d . . .
C21 C 1.1543(5) 0.2897(5) 0.42231(14) 0.0344(19) Uani 1 1 d . . .
H21 H 1.2102 0.2780 0.4125 0.041 Uiso 1 1 calc R . .
C31 C 1.1599(5) 0.2545(5) 0.44767(14) 0.0313(18) Uani 1 1 d . . .
C41 C 1.0794(5) 0.2648(5) 0.46359(13) 0.0297(17) Uani 1 1 d . . .
H41 H 1.0866 0.2433 0.4810 0.036 Uiso 1 1 calc R . .
C51 C 0.9888(5) 0.3050(5) 0.45520(13) 0.0302(18) Uani 1 1 d . . .
C61 C 0.9001(5) 0.3060(5) 0.47033(13) 0.0254(17) Uani 1 1 d . . .
C71 C 0.8978(5) 0.2694(5) 0.49509(13) 0.0354(19) Uani 1 1 d . . .
H71 H 0.9557 0.2417 0.5027 0.042 Uiso 1 1 calc R . .
C81 C 0.8155(5) 0.2714(6) 0.50922(14) 0.0368(19) Uani 1 1 d . . .
H81 H 0.8171 0.2476 0.5264 0.044 Uiso 1 1 calc R . .
C91 C 0.7307(6) 0.3083(5) 0.49806(14) 0.040(2) Uani 1 1 d . . .
H91 H 0.6720 0.3077 0.5072 0.048 Uiso 1 1 calc R . .
C101 C 0.7321(5) 0.3468(5) 0.47299(13) 0.0340(19) Uani 1 1 d . . .
H101 H 0.6734 0.3739 0.4657 0.041 Uiso 1 1 calc R . .
C111 C 0.8139(5) 0.3474(5) 0.45848(13) 0.0280(17) Uani 1 1 d . . .
C121 C 1.0868(5) 0.3684(5) 0.38242(13) 0.0274(17) Uani 1 1 d . . .
C131 C 1.0711(5) 0.4663(5) 0.37548(14) 0.0335(19) Uani 1 1 d . . .
H131 H 1.0531 0.5137 0.3879 0.040 Uiso 1 1 calc R . .
C141 C 1.0820(5) 0.4943(6) 0.34973(14) 0.043(2) Uani 1 1 d . . .
H141 H 1.0731 0.5614 0.3448 0.052 Uiso 1 1 calc R . .
C151 C 1.1058(5) 0.4242(7) 0.33140(13) 0.050(2) Uani 1 1 d . . .
H151 H 1.1096 0.4432 0.3139 0.060 Uiso 1 1 calc R . .
C161 C 1.1237(7) 0.3284(6) 0.33843(15) 0.053(2) Uani 1 1 d . . .
H161 H 1.1428 0.2811 0.3261 0.063 Uiso 1 1 calc R . .
C171 C 1.1137(6) 0.3021(6) 0.36343(15) 0.042(2) Uani 1 1 d . . .
H171 H 1.1255 0.2352 0.3682 0.050 Uiso 1 1 calc R . .
C181 C 1.2531(4) 0.2112(5) 0.45828(12) 0.0320(16) Uani 1 1 d D . .
C191 C 1.2522(5) 0.1348(5) 0.47757(13) 0.045(2) Uani 1 1 d D . .
H191 H 1.1920 0.1150 0.4844 0.054 Uiso 1 1 calc R . .
C201 C 1.3384(5) 0.0897(5) 0.48633(14) 0.048(2) Uani 1 1 d D . .
H201 H 1.3374 0.0373 0.4985 0.057 Uiso 1 1 calc R . .
C211 C 1.4263(6) 0.1230(6) 0.47692(16) 0.059(2) Uani 1 1 d D . .
H211 H 1.4856 0.0940 0.4832 0.070 Uiso 1 1 calc R . .
C221 C 1.4290(5) 0.1961(6) 0.45892(13) 0.050(2) Uani 1 1 d D . .
H221 H 1.4894 0.2174 0.4525 0.060 Uiso 1 1 calc R . .
C231 C 1.3410(5) 0.2392(6) 0.45011(14) 0.046(2) Uani 1 1 d D . .
H231 H 1.3434 0.2909 0.4377 0.055 Uiso 1 1 calc R . .
P2 P 0.81467(13) 0.46140(13) 0.37885(3) 0.0265(4) Uani 1 1 d . . .
C12 C 0.8306(5) 0.5610(5) 0.35929(13) 0.0308(17) Uani 1 1 d . . .
C22 C 0.8436(5) 0.5453(5) 0.33310(13) 0.0268(17) Uani 1 1 d . . .
H22 H 0.8536 0.6025 0.3229 0.032 Uiso 1 1 calc R . .
C32 C 0.8434(5) 0.4553(5) 0.32031(12) 0.0287(16) Uani 1 1 d . . .
C42 C 0.8226(5) 0.3677(5) 0.33308(14) 0.0328(18) Uani 1 1 d . . .
H42 H 0.8184 0.3092 0.3230 0.039 Uiso 1 1 calc R . .
C52 C 0.8073(5) 0.3577(5) 0.35951(13) 0.0280(17) Uani 1 1 d . . .
C62 C 0.7864(5) 0.2686(5) 0.37406(13) 0.0323(18) Uani 1 1 d . . .
C72 C 0.7646(5) 0.1776(5) 0.36229(14) 0.041(2) Uani 1 1 d . . .
H72 H 0.7671 0.1723 0.3441 0.049 Uiso 1 1 calc R . .
C82 C 0.7404(6) 0.0981(6) 0.37595(17) 0.047(2) Uani 1 1 d . . .
H82 H 0.7272 0.0372 0.3674 0.057 Uiso 1 1 calc R . .
C92 C 0.7343(6) 0.1033(5) 0.40228(15) 0.040(2) Uani 1 1 d . . .
H92 H 0.7137 0.0475 0.4117 0.048 Uiso 1 1 calc R . .
C102 C 0.7583(5) 0.1900(5) 0.41473(13) 0.0304(17) Uani 1 1 d . . .
H102 H 0.7580 0.1918 0.4330 0.037 Uiso 1 1 calc R . .
C112 C 0.7830(5) 0.2756(5) 0.40149(13) 0.0251(17) Uani 1 1 d . . .
C122 C 0.8376(5) 0.6639(5) 0.36985(12) 0.0265(17) Uani 1 1 d . . .
C132 C 0.7662(5) 0.6989(6) 0.38597(13) 0.0340(17) Uani 1 1 d . . .
H132 H 0.7143 0.6564 0.3904 0.041 Uiso 1 1 calc R . .
C142 C 0.7694(6) 0.7940(6) 0.39561(14) 0.040(2) Uani 1 1 d . . .
H142 H 0.7195 0.8175 0.4062 0.048 Uiso 1 1 calc R . .
C152 C 0.8467(6) 0.8548(6) 0.38957(14) 0.043(2) Uani 1 1 d . . .
H152 H 0.8508 0.9202 0.3962 0.052 Uiso 1 1 calc R . .
C162 C 0.9183(6) 0.8188(5) 0.37372(15) 0.044(2) Uani 1 1 d . . .
H162 H 0.9718 0.8602 0.3699 0.053 Uiso 1 1 calc R . .
C172 C 0.9138(5) 0.7266(5) 0.36361(13) 0.0328(18) Uani 1 1 d . . .
H172 H 0.9622 0.7048 0.3523 0.039 Uiso 1 1 calc R . .
C182 C 0.8667(5) 0.4532(5) 0.29264(12) 0.0305(17) Uani 1 1 d . . .
C192 C 0.9196(5) 0.3763(6) 0.28264(14) 0.043(2) Uani 1 1 d . . .
H192 H 0.9396 0.3236 0.2937 0.051 Uiso 1 1 calc R . .
C202 C 0.9445(6) 0.3729(7) 0.25717(15) 0.052(2) Uani 1 1 d . . .
H202 H 0.9783 0.3177 0.2506 0.062 Uiso 1 1 calc R . .
C212 C 0.9187(7) 0.4524(8) 0.24146(15) 0.072(3) Uani 1 1 d . . .
H212 H 0.9376 0.4532 0.2241 0.087 Uiso 1 1 calc R . .
C222 C 0.8649(6) 0.5315(7) 0.25103(14) 0.054(2) Uani 1 1 d . . .
H222 H 0.8465 0.5852 0.2401 0.064 Uiso 1 1 calc R . .
C232 C 0.8394(5) 0.5308(6) 0.27610(13) 0.043(2) Uani 1 1 d . . .
H232 H 0.8022 0.5842 0.2825 0.051 Uiso 1 1 calc R . .
P3 P 0.82502(13) 0.56204(14) 0.44049(3) 0.0275(4) Uani 1 1 d . . .
C13 C 0.9019(5) 0.6569(5) 0.44861(12) 0.0287(17) Uani 1 1 d . . .
C23 C 0.8657(5) 0.7424(5) 0.45812(11) 0.0265(17) Uani 1 1 d . . .
H23 H 0.9118 0.7924 0.4627 0.032 Uiso 1 1 calc R . .
C33 C 0.7672(5) 0.7647(5) 0.46189(12) 0.0229(16) Uani 1 1 d . . .
C43 C 0.6944(5) 0.6976(5) 0.45565(12) 0.0323(17) Uani 1 1 d . . .
H43 H 0.6291 0.7167 0.4585 0.039 Uiso 1 1 calc R . .
C53 C 0.7098(5) 0.6038(5) 0.44549(13) 0.0291(17) Uani 1 1 d . . .
C63 C 0.6341(5) 0.5323(5) 0.43609(13) 0.0268(17) Uani 1 1 d . . .
C73 C 0.5355(5) 0.5472(5) 0.44026(13) 0.0332(18) Uani 1 1 d . . .
H73 H 0.5162 0.6039 0.4496 0.040 Uiso 1 1 calc R . .
C83 C 0.4655(5) 0.4822(6) 0.43129(15) 0.040(2) Uani 1 1 d . . .
H83 H 0.3986 0.4929 0.4345 0.048 Uiso 1 1 calc R . .
C93 C 0.4940(5) 0.4015(6) 0.41760(14) 0.042(2) Uani 1 1 d . . .
H93 H 0.4462 0.3571 0.4107 0.050 Uiso 1 1 calc R . .
C103 C 0.5935(5) 0.3834(6) 0.41358(14) 0.039(2) Uani 1 1 d . . .
H103 H 0.6118 0.3264 0.4042 0.046 Uiso 1 1 calc R . .
C113 C 0.6649(5) 0.4477(5) 0.42310(11) 0.0271(17) Uani 1 1 d . . .
C123 C 1.0093(5) 0.6435(5) 0.44401(12) 0.0269(17) Uani 1 1 d . . .
C133 C 1.0627(5) 0.5655(5) 0.45412(14) 0.0315(19) Uani 1 1 d . . .
H133 H 1.0336 0.5217 0.4659 0.038 Uiso 1 1 calc R . .
C143 C 1.1565(6) 0.5501(5) 0.44752(15) 0.039(2) Uani 1 1 d . . .
H143 H 1.1922 0.4954 0.4545 0.047 Uiso 1 1 calc R . .
C153 C 1.2001(6) 0.6145(6) 0.43054(15) 0.045(2) Uani 1 1 d . . .
H153 H 1.2653 0.6029 0.4258 0.054 Uiso 1 1 calc R . .
C163 C 1.1506(5) 0.6934(6) 0.42073(14) 0.042(2) Uani 1 1 d . . .
H163 H 1.1811 0.7375 0.4093 0.051 Uiso 1 1 calc R . .
C173 C 1.0538(5) 0.7099(6) 0.42757(13) 0.0368(18) Uani 1 1 d . . .
H173 H 1.0190 0.7658 0.4210 0.044 Uiso 1 1 calc R . .
C183 C 0.7404(5) 0.8622(5) 0.47282(14) 0.0321(18) Uani 1 1 d . . .
C193 C 0.6655(5) 0.8647(5) 0.49159(14) 0.0378(19) Uani 1 1 d . . .
H193 H 0.6351 0.8053 0.4968 0.045 Uiso 1 1 calc R . .
C203 C 0.6391(5) 0.9532(6) 0.50167(14) 0.0405(19) Uani 1 1 d . . .
H203 H 0.5884 0.9547 0.5136 0.049 Uiso 1 1 calc R . .
C213 C 0.6833(6) 1.0403(6) 0.49518(16) 0.049(2) Uani 1 1 d . . .
H213 H 0.6641 1.1009 0.5027 0.059 Uiso 1 1 calc R . .
C223 C 0.7556(6) 1.0385(6) 0.47765(14) 0.040(2) Uani 1 1 d . . .
H223 H 0.7865 1.0983 0.4729 0.048 Uiso 1 1 calc R . .
C233 C 0.7839(5) 0.9502(6) 0.46684(14) 0.0405(19) Uani 1 1 d . . .
H233 H 0.8348 0.9504 0.4550 0.049 Uiso 1 1 calc R . .
Ir2 Ir 0.81754(2) 0.43849(3) 0.085707(5) 0.03323(8) Uani 1 1 d . A .
P4 P 0.77125(14) 0.48468(16) 0.04528(4) 0.0387(5) Uani 1 1 d . . .
C14 C 0.6730(5) 0.4923(6) 0.02397(15) 0.044(2) Uani 1 1 d . . .
C24 C 0.6839(6) 0.5279(7) -0.00036(16) 0.055(2) Uani 1 1 d . . .
H24 H 0.6283 0.5266 -0.0118 0.066 Uiso 1 1 calc R . .
C34 C 0.7720(7) 0.5665(7) -0.00987(15) 0.052(2) Uani 1 1 d . . .
C44 C 0.8592(6) 0.5673(6) 0.00514(16) 0.047(2) Uani 1 1 d . . .
H44 H 0.9155 0.5940 -0.0024 0.056 Uiso 1 1 calc R . .
C54 C 0.8692(5) 0.5323(6) 0.02996(13) 0.0366(19) Uani 1 1 d . . .
C64 C 0.9588(5) 0.5318(6) 0.04679(14) 0.0396(19) Uani 1 1 d . . .
C74 C 1.0486(6) 0.5662(6) 0.03796(15) 0.049(2) Uani 1 1 d . . .
H74 H 1.0528 0.5913 0.0210 0.059 Uiso 1 1 calc R . .
C84 C 1.1297(6) 0.5630(7) 0.05418(17) 0.055(2) Uani 1 1 d . . .
H84 H 1.1902 0.5869 0.0484 0.066 Uiso 1 1 calc R . .
C94 C 1.1250(6) 0.5263(6) 0.07832(16) 0.048(2) Uani 1 1 d . . .
H94 H 1.1827 0.5232 0.0890 0.058 Uiso 1 1 calc R . .
C104 C 1.0377(5) 0.4930(6) 0.08792(16) 0.043(2) Uani 1 1 d . . .
H104 H 1.0356 0.4699 0.1051 0.052 Uiso 1 1 calc R . .
C114 C 0.9521(5) 0.4938(6) 0.07185(15) 0.041(2) Uani 1 1 d . . .
C124 C 0.5755(6) 0.4548(8) 0.03253(15) 0.053(2) Uani 1 1 d . . .
C134 C 0.5392(8) 0.3651(9) 0.0243(2) 0.095(4) Uani 1 1 d . . .
H134 H 0.5748 0.3260 0.0127 0.114 Uiso 1 1 calc R . .
C144 C 0.4484(10) 0.3307(12) 0.0331(3) 0.149(7) Uani 1 1 d . . .
H144 H 0.4253 0.2670 0.0281 0.178 Uiso 1 1 calc R . .
C154 C 0.3954(8) 0.3867(12) 0.0482(2) 0.101(5) Uani 1 1 d . . .
H154 H 0.3325 0.3655 0.0529 0.122 Uiso 1 1 calc R . .
C164 C 0.4311(7) 0.4725(9) 0.05683(17) 0.068(3) Uani 1 1 d . . .
H164 H 0.3942 0.5115 0.0681 0.081 Uiso 1 1 calc R . .
C174 C 0.5226(6) 0.5063(7) 0.04942(18) 0.065(3) Uani 1 1 d . . .
H174 H 0.5479 0.5664 0.0564 0.078 Uiso 1 1 calc R . .
C184 C 0.7721(6) 0.6012(7) -0.03725(16) 0.055(3) Uani 1 1 d . . .
C194 C 0.8226(6) 0.6889(8) -0.04303(18) 0.066(3) Uani 1 1 d . . .
H194 H 0.8551 0.7258 -0.0297 0.079 Uiso 1 1 calc R . .
C204 C 0.8241(7) 0.7205(9) -0.0685(2) 0.074(3) Uani 1 1 d . . .
H204 H 0.8583 0.7792 -0.0727 0.089 Uiso 1 1 calc R . .
C214 C 0.7763(8) 0.6672(9) -0.0879(2) 0.079(3) Uani 1 1 d . . .
H214 H 0.7795 0.6880 -0.1053 0.095 Uiso 1 1 calc R . .
C224 C 0.7244(9) 0.5844(10) -0.08196(18) 0.087(4) Uani 1 1 d . . .
H224 H 0.6891 0.5499 -0.0952 0.105 Uiso 1 1 calc R . .
C234 C 0.7224(7) 0.5500(8) -0.05657(17) 0.070(3) Uani 1 1 d . . .
H234 H 0.6871 0.4917 -0.0527 0.084 Uiso 1 1 calc R . .
P5 P 0.66918(13) 0.40418(16) 0.10140(3) 0.0355(5) Uani 1 1 d . . .
C15 C 0.5835(5) 0.3143(6) 0.10570(14) 0.038(2) Uani 1 1 d . . .
C25 C 0.4972(5) 0.3369(6) 0.11676(14) 0.0345(19) Uani 1 1 d . . .
H25 H 0.4523 0.2842 0.1187 0.041 Uiso 1 1 calc R . .
C35 C 0.4688(5) 0.4299(6) 0.12544(12) 0.0396(19) Uani 1 1 d . . .
C45 C 0.5295(6) 0.5119(6) 0.12399(13) 0.041(2) Uani 1 1 d . . .
H45 H 0.5075 0.5723 0.1311 0.049 Uiso 1 1 calc R . .
C55 C 0.6204(5) 0.5118(6) 0.11288(14) 0.0365(19) Uani 1 1 d . . .
C65 C 0.6840(5) 0.5982(5) 0.10919(13) 0.0320(18) Uani 1 1 d . . .
C75 C 0.6576(6) 0.6935(6) 0.11684(14) 0.046(2) Uani 1 1 d . . .
H75 H 0.5954 0.7032 0.1239 0.056 Uiso 1 1 calc R . .
C85 C 0.7169(7) 0.7714(6) 0.11460(15) 0.051(2) Uani 1 1 d . . .
H85 H 0.6953 0.8353 0.1194 0.061 Uiso 1 1 calc R . .
C95 C 0.8073(6) 0.7600(6) 0.10556(16) 0.052(2) Uani 1 1 d . . .
H95 H 0.8508 0.8145 0.1047 0.063 Uiso 1 1 calc R . .
C105 C 0.8362(6) 0.6616(6) 0.09714(15) 0.046(2) Uani 1 1 d . . .
H105 H 0.8993 0.6526 0.0906 0.056 Uiso 1 1 calc R . .
C115 C 0.7752(5) 0.5823(5) 0.09840(14) 0.0362(19) Uani 1 1 d . . .
C125 C 0.6050(5) 0.2091(6) 0.09814(14) 0.0400(18) Uani 1 1 d . . .
C135 C 0.6899(6) 0.1611(6) 0.10667(16) 0.049(2) Uani 1 1 d . . .
H135 H 0.7348 0.1944 0.1181 0.058 Uiso 1 1 calc R . .
C145 C 0.7100(7) 0.0658(7) 0.09883(19) 0.064(3) Uani 1 1 d . . .
H145 H 0.7681 0.0340 0.1050 0.077 Uiso 1 1 calc R . .
C155 C 0.6451(8) 0.0162(7) 0.0819(2) 0.074(3) Uani 1 1 d . . .
H155 H 0.6596 -0.0493 0.0767 0.088 Uiso 1 1 calc R . .
C165 C 0.5616(7) 0.0602(7) 0.0728(2) 0.078(3) Uani 1 1 d . . .
H165 H 0.5190 0.0280 0.0606 0.094 Uiso 1 1 calc R . .
C175 C 0.5403(7) 0.1577(7) 0.08235(15) 0.063(3) Uani 1 1 d . . .
H175 H 0.4795 0.1873 0.0776 0.075 Uiso 1 1 calc R . .
C185 C 0.3752(5) 0.4440(6) 0.13879(13) 0.0377(18) Uani 1 1 d . . .
C195 C 0.3699(6) 0.5001(7) 0.16067(16) 0.059(3) Uani 1 1 d . . .
H195 H 0.4273 0.5294 0.1681 0.071 Uiso 1 1 calc R . .
C205 C 0.2820(8) 0.5141(8) 0.17188(19) 0.079(3) Uani 1 1 d . . .
H205 H 0.2789 0.5558 0.1865 0.095 Uiso 1 1 calc R . .
C215 C 0.1988(8) 0.4692(9) 0.16244(18) 0.077(3) Uani 1 1 d . . .
H215 H 0.1387 0.4806 0.1704 0.093 Uiso 1 1 calc R . .
C225 C 0.2020(6) 0.4063(9) 0.14093(19) 0.075(3) Uani 1 1 d . . .
H225 H 0.1454 0.3721 0.1347 0.090 Uiso 1 1 calc R . .
C235 C 0.2914(5) 0.3952(6) 0.12886(15) 0.049(2) Uani 1 1 d . . .
H235 H 0.2951 0.3547 0.1140 0.059 Uiso 1 1 calc R . .
P6 P 0.87627(15) 0.28427(17) 0.07884(4) 0.0425(5) Uani 1 1 d . A .
C16 C 0.8829(5) 0.1906(6) 0.05653(15) 0.045(2) Uani 1 1 d . . .
C26 C 0.9263(6) 0.0985(6) 0.06426(18) 0.053(2) Uani 1 1 d . A .
H26 H 0.9236 0.0462 0.0520 0.063 Uiso 1 1 calc R . .
C36 C 0.9704(5) 0.0792(6) 0.08729(17) 0.044(2) Uani 1 1 d . . .
C46 C 0.9743(5) 0.1479(7) 0.10779(17) 0.051(2) Uani 1 1 d . A .
H46 H 1.0071 0.1290 0.1235 0.061 Uiso 1 1 calc R . .
C56 C 0.9328(5) 0.2419(5) 0.10625(15) 0.036(2) Uani 1 1 d . . .
C66 C 0.9297(5) 0.3132(5) 0.12745(15) 0.0354(19) Uani 1 1 d . A .
C76 C 0.9698(5) 0.2937(6) 0.15267(15) 0.049(2) Uani 1 1 d . . .
H76 H 1.0023 0.2325 0.1557 0.058 Uiso 1 1 calc R A .
C86 C 0.9639(6) 0.3578(7) 0.17235(16) 0.057(3) Uani 1 1 d . A .
H86 H 0.9923 0.3433 0.1889 0.068 Uiso 1 1 calc R . .
C96 C 0.9147(6) 0.4460(7) 0.16755(15) 0.061(3) Uani 1 1 d . . .
H96 H 0.9066 0.4914 0.1813 0.073 Uiso 1 1 calc R A .
C106 C 0.8772(6) 0.4694(6) 0.14321(15) 0.050(2) Uani 1 1 d . A .
H106 H 0.8473 0.5320 0.1404 0.059 Uiso 1 1 calc R . .
C116 C 0.8825(5) 0.4034(5) 0.12290(13) 0.0328(17) Uani 1 1 d . . .
C126 C 0.8329(6) 0.2086(7) 0.03056(18) 0.059(3) Uani 1 1 d . . .
C136 C 0.8691(8) 0.2801(8) 0.0150(2) 0.067(3) Uani 1 1 d . . .
H136 H 0.9257 0.3166 0.0203 0.080 Uiso 1 1 calc R . .
C146 C 0.8221(11) 0.2981(9) -0.0082(3) 0.100(5) Uani 1 1 d . . .
H146 H 0.8456 0.3502 -0.0186 0.121 Uiso 1 1 calc R . .
C156 C 0.7416(12) 0.2438(12) -0.0175(2) 0.125(6) Uani 1 1 d . . .
H156 H 0.7129 0.2544 -0.0343 0.150 Uiso 1 1 calc R . .
C166 C 0.7049(9) 0.1714(11) -0.0003(2) 0.105(5) Uani 1 1 d . . .
H166 H 0.6476 0.1350 -0.0048 0.126 Uiso 1 1 calc R . .
C176 C 0.7532(7) 0.1554(9) 0.0226(2) 0.084(3) Uani 1 1 d . . .
H176 H 0.7304 0.1048 0.0335 0.101 Uiso 1 1 calc R . .
C18K C 1.0141(5) -0.0209(6) 0.09167(16) 0.064(3) Uani 0.632(10) 1 d PDU A 1
C19K C 1.0131(6) -0.0652(8) 0.11771(19) 0.058(4) Uani 0.632(10) 1 d PDU A 1
H19K H 0.9862 -0.0284 0.1313 0.069 Uiso 0.632(10) 1 calc PR A 1
C20K C 1.0506(7) -0.1595(8) 0.1229(2) 0.056(4) Uani 0.632(10) 1 d PDU A 1
H20K H 1.0492 -0.1869 0.1397 0.067 Uiso 0.632(10) 1 calc PR A 1
C21K C 1.0899(7) -0.2120(8) 0.1029(2) 0.052(4) Uani 0.632(10) 1 d PDU A 1
H21K H 1.1164 -0.2759 0.1061 0.062 Uiso 0.632(10) 1 calc PR A 1
C22K C 1.0911(8) -0.1732(8) 0.0788(2) 0.064(5) Uani 0.632(10) 1 d PDU A 1
H22K H 1.1176 -0.2104 0.0652 0.076 Uiso 0.632(10) 1 calc PR A 1
C23K C 1.0534(7) -0.0787(8) 0.07397(19) 0.052(4) Uani 0.632(10) 1 d PDU A 1
H23K H 1.0558 -0.0539 0.0569 0.062 Uiso 0.632(10) 1 calc PR A 1
C18L C 1.0141(5) -0.0209(6) 0.09167(16) 0.064(3) Uani 0.368(10) 1 d PDU A 2
C19L C 1.0949(11) -0.0391(14) 0.1099(3) 0.174(19) Uani 0.368(10) 1 d PDU A 2
H19L H 1.1131 0.0094 0.1225 0.208 Uiso 0.368(10) 1 calc PR A 2
C20L C 1.1456(13) -0.1281(15) 0.1089(4) 0.087(10) Uani 0.368(10) 1 d PDU A 2
H20L H 1.1986 -0.1408 0.1208 0.104 Uiso 0.368(10) 1 calc PR A 2
C21L C 1.1181(13) -0.1979(13) 0.0906(4) 0.070(11) Uani 0.368(10) 1 d PDU A 2
H21L H 1.1530 -0.2586 0.0901 0.084 Uiso 0.368(10) 1 calc PR A 2
C22L C 1.0430(14) -0.1825(11) 0.0734(3) 0.066(9) Uani 0.368(10) 1 d PDU A 2
H22L H 1.0248 -0.2314 0.0610 0.079 Uiso 0.368(10) 1 calc PR A 2
C23L C 0.9928(11) -0.0924(10) 0.0744(3) 0.050(7) Uani 0.368(10) 1 d PDU A 2
H23L H 0.9406 -0.0813 0.0622 0.060 Uiso 0.368(10) 1 calc PR A 2
Ir3 Ir 0.486050(19) 0.70425(3) 0.264723(5) 0.02654(7) Uani 1 1 d . B .
P7 P 0.54164(14) 0.54986(14) 0.27366(4) 0.0305(5) Uani 1 1 d . . .
C17 C 0.5493(5) 0.4618(5) 0.29724(13) 0.0317(18) Uani 1 1 d . . .
C27 C 0.5964(6) 0.3716(6) 0.29247(15) 0.045(2) Uani 1 1 d . . .
H27 H 0.5988 0.3243 0.3060 0.054 Uiso 1 1 calc R . .
C37 C 0.6402(5) 0.3451(5) 0.26936(14) 0.0380(19) Uani 1 1 d . . .
C47 C 0.6420(5) 0.4097(6) 0.24881(13) 0.0375(17) Uani 1 1 d . . .
H47 H 0.6727 0.3875 0.2338 0.045 Uiso 1 1 calc R . .
C57 C 0.6023(5) 0.5051(5) 0.24816(14) 0.0357(19) Uani 1 1 d . . .
C67 C 0.6004(5) 0.5745(5) 0.22636(13) 0.0297(18) Uani 1 1 d . . .
C77 C 0.6457(5) 0.5525(5) 0.20400(13) 0.0336(18) Uani 1 1 d . . .
H77 H 0.6805 0.4920 0.2026 0.040 Uiso 1 1 calc R . .
C87 C 0.6410(5) 0.6182(5) 0.18323(13) 0.0346(18) Uani 1 1 d . . .
H87 H 0.6732 0.6034 0.1678 0.041 Uiso 1 1 calc R . .
C97 C 0.5888(5) 0.7048(6) 0.18550(12) 0.0336(16) Uani 1 1 d . . .
H97 H 0.5814 0.7480 0.1711 0.040 Uiso 1 1 calc R . .
C107 C 0.5475(5) 0.7295(5) 0.20833(15) 0.040(2) Uani 1 1 d . . .
H107 H 0.5155 0.7915 0.2097 0.049 Uiso 1 1 calc R . .
C117 C 0.5511(5) 0.6666(5) 0.22929(13) 0.0326(18) Uani 1 1 d . . .
C127 C 0.5006(5) 0.4798(5) 0.32156(13) 0.0351(19) Uani 1 1 d . . .
C137 C 0.4049(6) 0.4522(8) 0.32450(16) 0.074(3) Uani 1 1 d . . .
H137 H 0.3710 0.4157 0.3113 0.088 Uiso 1 1 calc R . .
C147 C 0.3572(6) 0.4786(9) 0.34726(18) 0.084(4) Uani 1 1 d . . .
H147 H 0.2902 0.4627 0.3487 0.100 Uiso 1 1 calc R . .
C157 C 0.4036(7) 0.5247(7) 0.36647(16) 0.055(2) Uani 1 1 d . . .
H157 H 0.3712 0.5402 0.3818 0.066 Uiso 1 1 calc R . .
C167 C 0.4988(7) 0.5495(7) 0.36391(15) 0.061(3) Uani 1 1 d . . .
H167 H 0.5324 0.5829 0.3777 0.073 Uiso 1 1 calc R . .
C177 C 0.5479(6) 0.5278(7) 0.34206(16) 0.055(2) Uani 1 1 d . . .
H177 H 0.6145 0.5457 0.3410 0.066 Uiso 1 1 calc R . .
C187 C 0.6859(5) 0.2431(5) 0.26759(16) 0.040(2) Uani 1 1 d . . .
C197 C 0.7375(8) 0.2180(7) 0.2472(2) 0.090(4) Uani 1 1 d . . .
H197 H 0.7481 0.2659 0.2342 0.108 Uiso 1 1 calc R . .
C207 C 0.7757(9) 0.1236(8) 0.2446(2) 0.100(4) Uani 1 1 d . . .
H207 H 0.8077 0.1070 0.2293 0.120 Uiso 1 1 calc R . .
C217 C 0.7685(8) 0.0550(8) 0.2632(2) 0.079(3) Uani 1 1 d . . .
H217 H 0.7978 -0.0083 0.2618 0.095 Uiso 1 1 calc R . .
C227 C 0.7181(10) 0.0802(8) 0.2837(2) 0.098(4) Uani 1 1 d . . .
H227 H 0.7125 0.0330 0.2971 0.117 Uiso 1 1 calc R . .
C237 C 0.6727(8) 0.1731(6) 0.28656(18) 0.074(3) Uani 1 1 d . . .
H237 H 0.6345 0.1870 0.3010 0.089 Uiso 1 1 calc R . .
P8 P 0.44300(13) 0.74758(14) 0.30513(3) 0.0280(4) Uani 1 1 d . . .
C18 C 0.3493(4) 0.7584(5) 0.32552(12) 0.0299(17) Uani 1 1 d . . .
C28 C 0.3652(5) 0.7889(5) 0.35078(14) 0.0382(19) Uani 1 1 d . . .
H28 H 0.3101 0.7943 0.3612 0.046 Uiso 1 1 calc R . .
C38 C 0.4570(5) 0.8123(5) 0.36208(13) 0.0338(19) Uani 1 1 d . . .
C48 C 0.5427(5) 0.8118(5) 0.34863(15) 0.0363(19) Uani 1 1 d . . .
H48 H 0.6018 0.8310 0.3574 0.044 Uiso 1 1 calc R . .
C58 C 0.5458(5) 0.7843(5) 0.32290(13) 0.0273(17) Uani 1 1 d . . .
C68 C 0.6332(5) 0.7854(5) 0.30668(12) 0.0255(16) Uani 1 1 d . . .
C78 C 0.7234(5) 0.8156(5) 0.31701(14) 0.0316(18) Uani 1 1 d . . .
H78 H 0.7297 0.8334 0.3347 0.038 Uiso 1 1 calc R . .
C88 C 0.8018(5) 0.8202(5) 0.30234(15) 0.0360(19) Uani 1 1 d . . .
H88 H 0.8629 0.8405 0.3097 0.043 Uiso 1 1 calc R . .
C98 C 0.7939(5) 0.7956(5) 0.27670(15) 0.0318(18) Uani 1 1 d . . .
H98 H 0.8485 0.8014 0.2661 0.038 Uiso 1 1 calc R . .
C108 C 0.7059(5) 0.7624(5) 0.26657(13) 0.0260(17) Uani 1 1 d . . .
H108 H 0.7019 0.7427 0.2490 0.031 Uiso 1 1 calc R . .
C118 C 0.6216(5) 0.7561(5) 0.28087(13) 0.0252(17) Uani 1 1 d . . .
C128 C 0.2448(5) 0.7432(5) 0.31549(13) 0.0307(17) Uani 1 1 d . . .
C138 C 0.2148(5) 0.6620(6) 0.30196(13) 0.0348(19) Uani 1 1 d . . .
H138 H 0.2604 0.6115 0.2983 0.042 Uiso 1 1 calc R . .
C148 C 0.1177(5) 0.6520(6) 0.29348(13) 0.0320(18) Uani 1 1 d . . .
H148 H 0.0978 0.5948 0.2841 0.038 Uiso 1 1 calc R . .
C158 C 0.0532(5) 0.7212(6) 0.29837(13) 0.0346(18) Uani 1 1 d . . .
H158 H -0.0120 0.7149 0.2918 0.042 Uiso 1 1 calc R . .
C168 C 0.0798(5) 0.8026(6) 0.31298(17) 0.055(2) Uani 1 1 d . . .
H168 H 0.0320 0.8500 0.3173 0.066 Uiso 1 1 calc R . .
C178 C 0.1751(6) 0.8152(6) 0.32125(18) 0.057(3) Uani 1 1 d . . .
H178 H 0.1939 0.8724 0.3308 0.068 Uiso 1 1 calc R . .
C188 C 0.4617(5) 0.8362(6) 0.39064(15) 0.039(2) Uani 1 1 d . . .
C198 C 0.5183(5) 0.9164(7) 0.40037(15) 0.061(3) Uani 1 1 d . . .
H198 H 0.5560 0.9557 0.3893 0.073 Uiso 1 1 calc R . .
C208 C 0.5168(6) 0.9353(9) 0.42645(16) 0.073(3) Uani 1 1 d . . .
H208 H 0.5551 0.9886 0.4332 0.088 Uiso 1 1 calc R . .
C218 C 0.4636(6) 0.8817(7) 0.44308(16) 0.059(3) Uani 1 1 d . . .
H218 H 0.4632 0.8991 0.4608 0.071 Uiso 1 1 calc R . .
C228 C 0.4112(6) 0.8030(7) 0.43395(15) 0.050(2) Uani 1 1 d . . .
H228 H 0.3765 0.7631 0.4455 0.060 Uiso 1 1 calc R . .
C238 C 0.4077(5) 0.7800(6) 0.40772(14) 0.043(2) Uani 1 1 d . . .
H238 H 0.3687 0.7264 0.4015 0.052 Uiso 1 1 calc R . .
P9 P 0.33755(13) 0.67456(13) 0.24526(3) 0.0286(4) Uani 1 1 d . B .
C19 C 0.2516(5) 0.5846(6) 0.23858(12) 0.0326(18) Uani 1 1 d . . .
C29 C 0.1608(5) 0.6141(5) 0.22653(13) 0.0318(19) Uani 1 1 d . B .
H29 H 0.1142 0.5635 0.2229 0.038 Uiso 1 1 calc R . .
C39 C 0.1347(5) 0.7082(7) 0.21974(14) 0.0428(19) Uani 1 1 d . . .
C49 C 0.1970(6) 0.7895(7) 0.22242(17) 0.056(2) Uani 1 1 d . B .
H49 H 0.1737 0.8516 0.2162 0.068 Uiso 1 1 calc R . .
C59 C 0.2907(5) 0.7860(6) 0.23352(13) 0.0342(19) Uani 1 1 d . . .
C69 C 0.3580(5) 0.8675(5) 0.23780(14) 0.0297(18) Uani 1 1 d . B .
C79 C 0.3357(6) 0.9627(6) 0.22805(15) 0.042(2) Uani 1 1 d . . .
H79 H 0.2753 0.9738 0.2189 0.051 Uiso 1 1 calc R B .
C89 C 0.4014(6) 1.0406(6) 0.23171(15) 0.048(2) Uani 1 1 d . B .
H89 H 0.3856 1.1049 0.2255 0.057 Uiso 1 1 calc R . .
C99 C 0.4876(6) 1.0232(6) 0.24419(15) 0.043(2) Uani 1 1 d . . .
H99 H 0.5328 1.0760 0.2467 0.052 Uiso 1 1 calc R B .
C109 C 0.5115(5) 0.9300(5) 0.25338(12) 0.0338(17) Uani 1 1 d . B .
H109 H 0.5736 0.9204 0.2617 0.041 Uiso 1 1 calc R . .
C119 C 0.4493(5) 0.8508(5) 0.25103(14) 0.0333(19) Uani 1 1 d . . .
C129 C 0.2719(6) 0.4793(5) 0.24536(14) 0.039(2) Uani 1 1 d . . .
C139 C 0.3607(5) 0.4362(6) 0.23864(14) 0.044(2) Uani 1 1 d . . .
H139 H 0.4067 0.4729 0.2293 0.052 Uiso 1 1 calc R . .
C149 C 0.3799(7) 0.3386(7) 0.24590(18) 0.059(3) Uani 1 1 d . . .
H149 H 0.4403 0.3094 0.2417 0.071 Uiso 1 1 calc R . .
C159 C 0.3133(8) 0.2836(7) 0.25900(18) 0.069(3) Uani 1 1 d . . .
H159 H 0.3264 0.2167 0.2635 0.083 Uiso 1 1 calc R . .
C169 C 0.2259(7) 0.3287(7) 0.26551(17) 0.061(3) Uani 1 1 d . . .
H169 H 0.1807 0.2928 0.2753 0.073 Uiso 1 1 calc R . .
C179 C 0.2035(6) 0.4256(6) 0.25791(13) 0.045(2) Uani 1 1 d . . .
H179 H 0.1420 0.4538 0.2614 0.054 Uiso 1 1 calc R . .
C18Q C 0.0398(6) 0.7282(6) 0.20739(16) 0.066(3) Uani 0.689(10) 1 d PDU B 3
C19Q C -0.0214(7) 0.8037(7) 0.21954(19) 0.063(4) Uani 0.689(10) 1 d PDU B 3
H19Q H 0.0042 0.8377 0.2343 0.075 Uiso 0.689(10) 1 calc PR B 3
C20Q C -0.1156(8) 0.8270(8) 0.2101(2) 0.089(5) Uani 0.689(10) 1 d PDU B 3
H20Q H -0.1542 0.8754 0.2182 0.107 Uiso 0.689(10) 1 calc PR B 3
C21Q C -0.1501(8) 0.7756(9) 0.1883(2) 0.065(4) Uani 0.689(10) 1 d PDU B 3
H21Q H -0.2134 0.7899 0.1812 0.078 Uiso 0.689(10) 1 calc PR B 3
C22Q C -0.0953(9) 0.7060(9) 0.1771(2) 0.087(6) Uani 0.689(10) 1 d PDU B 3
H22Q H -0.1209 0.6715 0.1624 0.104 Uiso 0.689(10) 1 calc PR B 3
C23Q C -0.0011(8) 0.6840(7) 0.1870(2) 0.070(4) Uani 0.689(10) 1 d PDU B 3
H23Q H 0.0354 0.6348 0.1785 0.083 Uiso 0.689(10) 1 calc PR B 3
C18R C 0.0398(6) 0.7282(6) 0.20739(16) 0.066(3) Uani 0.311(10) 1 d PDU B 4
C19R C -0.0578(9) 0.7119(13) 0.2155(3) 0.050(8) Uani 0.311(10) 1 d PDU B 4
H19R H -0.0690 0.6976 0.2330 0.060 Uiso 0.311(10) 1 calc PR B 4
C20R C -0.1362(10) 0.7170(16) 0.1976(4) 0.051(8) Uani 0.311(10) 1 d PDU B 4
H20R H -0.2006 0.7059 0.2031 0.061 Uiso 0.311(10) 1 calc PR B 4
C21R C -0.1207(14) 0.7381(16) 0.1721(3) 0.058(10) Uani 0.311(10) 1 d PDU B 4
H21R H -0.1749 0.7421 0.1602 0.069 Uiso 0.311(10) 1 calc PR B 4
C22R C -0.0291(15) 0.7534(18) 0.1637(3) 0.079(11) Uani 0.311(10) 1 d PDU B 4
H22R H -0.0182 0.7673 0.1461 0.095 Uiso 0.311(10) 1 calc PR B 4
C23R C 0.0487(13) 0.7477(14) 0.1821(2) 0.135(17) Uani 0.311(10) 1 d PDU B 4
H23R H 0.1126 0.7584 0.1762 0.162 Uiso 0.311(10) 1 calc PR B 4

loop_
_atom_site_aniso_label
_atom_site_aniso_U_11
_atom_site_aniso_U_22
_atom_site_aniso_U_33
_atom_site_aniso_U_23
_atom_site_aniso_U_13
_atom_site_aniso_U_12
Ir1 0.02779(15) 0.02136(15) 0.02453(15) 0.00166(13) 0.00322(12) 0.00054(12)
P1 0.0281(11) 0.0254(10) 0.0231(10) 0.0012(8) 0.0021(8) 0.0015(8)
C11 0.027(4) 0.030(4) 0.025(4) 0.002(3) 0.000(3) 0.001(3)
C21 0.039(5) 0.029(4) 0.035(5) 0.002(4) 0.003(4) 0.013(4)
C31 0.026(4) 0.024(4) 0.045(5) 0.002(4) 0.009(4) 0.003(3)
C41 0.030(4) 0.032(4) 0.027(4) -0.001(3) 0.000(3) -0.003(3)
C51 0.040(5) 0.021(4) 0.030(4) -0.006(3) 0.010(4) -0.002(3)
C61 0.038(4) 0.016(4) 0.021(4) -0.002(3) -0.007(3) 0.001(3)
C71 0.039(5) 0.034(4) 0.033(5) 0.011(4) -0.004(4) 0.008(4)
C81 0.033(5) 0.051(5) 0.026(4) 0.009(4) 0.003(4) 0.016(4)
C91 0.045(5) 0.039(5) 0.038(5) 0.012(4) 0.021(4) -0.001(4)
C101 0.031(4) 0.048(5) 0.024(4) 0.012(4) 0.016(4) 0.006(4)
C111 0.037(5) 0.021(4) 0.026(4) -0.004(3) -0.001(4) -0.007(3)
C121 0.022(4) 0.033(4) 0.026(4) -0.001(4) -0.002(3) -0.004(3)
C131 0.027(4) 0.034(5) 0.040(5) 0.004(4) 0.002(4) 0.002(3)
C141 0.038(5) 0.060(6) 0.032(5) 0.019(4) 0.005(4) 0.005(4)
C151 0.048(5) 0.077(7) 0.026(4) -0.004(5) 0.008(4) -0.004(5)
C161 0.087(7) 0.048(6) 0.025(5) 0.000(4) 0.014(4) -0.007(5)
C171 0.057(5) 0.027(4) 0.042(5) 0.000(4) 0.007(4) -0.005(4)
C181 0.039(4) 0.031(4) 0.026(4) 0.005(4) 0.001(3) 0.000(4)
C191 0.043(5) 0.051(5) 0.040(5) -0.002(4) 0.001(4) 0.008(4)
C201 0.060(6) 0.040(5) 0.045(5) 0.013(4) 0.011(4) 0.031(4)
C211 0.048(6) 0.058(6) 0.070(7) 0.001(5) 0.006(5) 0.026(5)
C221 0.043(5) 0.071(6) 0.037(5) 0.005(5) 0.012(4) 0.020(5)
C231 0.030(5) 0.066(6) 0.043(5) 0.009(4) 0.008(4) 0.018(4)
P2 0.0320(11) 0.0222(10) 0.0256(10) 0.0018(8) 0.0031(8) 0.0008(8)
C12 0.028(4) 0.035(4) 0.029(4) 0.003(3) -0.003(3) 0.003(3)
C22 0.032(4) 0.020(4) 0.027(4) 0.004(3) -0.007(3) 0.001(3)
C32 0.030(4) 0.024(4) 0.032(4) 0.004(3) -0.003(3) -0.003(3)
C42 0.035(4) 0.017(4) 0.046(5) -0.011(4) -0.005(4) -0.006(3)
C52 0.030(4) 0.034(4) 0.021(4) -0.004(3) 0.006(3) -0.003(3)
C62 0.037(5) 0.029(5) 0.030(5) 0.005(4) -0.007(4) -0.007(3)
C72 0.062(5) 0.025(5) 0.036(5) -0.004(4) -0.002(4) -0.009(4)
C82 0.059(6) 0.025(5) 0.058(6) 0.002(4) -0.004(5) -0.010(4)
C92 0.054(6) 0.026(5) 0.039(5) 0.006(4) 0.000(4) -0.012(4)
C102 0.034(4) 0.025(4) 0.033(4) 0.002(4) -0.001(3) -0.005(3)
C112 0.019(4) 0.023(4) 0.033(4) -0.010(3) -0.001(3) -0.004(3)
C122 0.032(4) 0.028(4) 0.019(4) 0.000(3) -0.013(3) -0.001(3)
C132 0.039(4) 0.024(4) 0.039(4) 0.006(4) 0.002(3) 0.005(4)
C142 0.047(5) 0.039(5) 0.034(5) 0.007(4) 0.004(4) 0.010(4)
C152 0.057(6) 0.028(4) 0.044(5) -0.014(4) -0.013(4) 0.021(4)
C162 0.055(5) 0.031(5) 0.045(5) 0.011(4) -0.010(4) -0.010(4)
C172 0.032(4) 0.030(5) 0.035(4) 0.000(4) -0.003(3) -0.007(3)
C182 0.041(4) 0.033(4) 0.017(4) 0.004(3) -0.008(3) 0.000(4)
C192 0.052(5) 0.044(5) 0.032(5) -0.012(4) -0.003(4) 0.007(4)
C202 0.069(6) 0.061(6) 0.025(5) -0.015(4) 0.007(4) 0.006(5)
C212 0.088(7) 0.111(9) 0.019(4) 0.003(6) 0.006(5) -0.006(7)
C222 0.068(6) 0.073(6) 0.019(5) 0.015(4) -0.008(4) 0.007(5)
C232 0.045(5) 0.059(6) 0.024(5) 0.002(4) -0.006(4) 0.009(4)
P3 0.0286(11) 0.0292(11) 0.0249(11) -0.0008(9) 0.0023(8) 0.0034(8)
C13 0.036(4) 0.033(4) 0.017(4) 0.001(3) 0.001(3) 0.002(4)
C23 0.035(4) 0.034(4) 0.010(4) -0.006(3) -0.006(3) 0.003(3)
C33 0.029(4) 0.021(4) 0.019(4) 0.000(3) 0.003(3) 0.002(3)
C43 0.033(4) 0.034(4) 0.031(4) 0.000(4) 0.005(3) 0.017(4)
C53 0.030(4) 0.033(4) 0.025(4) 0.000(3) 0.011(3) 0.005(3)
C63 0.015(4) 0.038(4) 0.028(4) 0.009(4) 0.014(3) 0.003(3)
C73 0.035(5) 0.032(4) 0.032(4) 0.003(4) -0.004(4) 0.008(4)
C83 0.021(4) 0.044(5) 0.055(5) 0.009(4) 0.011(4) 0.014(4)
C93 0.021(4) 0.051(5) 0.055(5) 0.002(5) 0.011(4) -0.009(4)
C103 0.031(5) 0.041(5) 0.043(5) 0.018(4) -0.004(4) 0.016(4)
C113 0.033(4) 0.039(4) 0.010(3) 0.003(3) 0.004(3) -0.012(4)
C123 0.028(4) 0.028(4) 0.025(4) -0.014(3) -0.002(3) 0.013(3)
C133 0.041(5) 0.021(4) 0.032(5) -0.005(3) -0.004(4) 0.002(4)
C143 0.039(5) 0.026(4) 0.050(5) -0.017(4) -0.018(4) 0.008(4)
C153 0.047(5) 0.044(5) 0.042(5) -0.006(4) -0.003(4) 0.012(4)
C163 0.034(5) 0.052(5) 0.041(5) -0.004(5) 0.009(4) -0.010(4)
C173 0.035(4) 0.041(5) 0.034(4) 0.008(4) -0.002(3) 0.002(4)
C183 0.026(4) 0.031(4) 0.039(5) 0.010(4) -0.008(4) 0.015(3)
C193 0.038(5) 0.032(4) 0.042(5) -0.009(4) -0.010(4) 0.006(4)
C203 0.036(4) 0.033(5) 0.051(5) -0.006(4) -0.005(4) 0.010(4)
C213 0.050(6) 0.036(5) 0.061(6) -0.014(4) -0.016(5) 0.023(4)
C223 0.054(6) 0.028(5) 0.036(5) 0.002(4) -0.008(4) -0.001(4)
C233 0.048(5) 0.032(5) 0.041(5) -0.001(4) -0.002(4) 0.004(4)
Ir2 0.03266(17) 0.03616(19) 0.03113(17) -0.00311(14) 0.00447(13) -0.00285(14)
P4 0.0374(12) 0.0477(13) 0.0316(11) 0.0002(10) 0.0079(9) -0.0018(10)
C14 0.044(5) 0.052(5) 0.035(5) -0.006(4) -0.003(4) 0.008(4)
C24 0.040(5) 0.074(6) 0.049(6) -0.004(5) -0.008(4) 0.011(5)
C34 0.055(6) 0.072(6) 0.028(5) 0.006(4) 0.008(4) -0.001(5)
C44 0.038(5) 0.050(5) 0.053(6) 0.002(4) 0.008(4) -0.002(4)
C54 0.047(5) 0.043(5) 0.020(4) 0.009(4) 0.007(4) 0.007(4)
C64 0.037(5) 0.044(5) 0.038(5) 0.006(4) 0.005(4) 0.002(4)
C74 0.052(6) 0.057(6) 0.037(5) 0.008(4) 0.001(4) -0.009(4)
C84 0.036(5) 0.069(6) 0.061(6) 0.005(5) 0.008(5) -0.009(5)
C94 0.032(5) 0.066(6) 0.045(6) 0.003(5) -0.013(4) -0.007(4)
C104 0.036(5) 0.055(5) 0.039(5) -0.018(4) 0.012(4) -0.014(4)
C114 0.027(4) 0.057(5) 0.041(5) -0.006(4) 0.010(4) -0.017(4)
C124 0.038(5) 0.085(7) 0.037(5) 0.000(5) -0.002(4) 0.001(5)
C134 0.073(8) 0.106(9) 0.110(10) -0.034(8) 0.043(7) -0.035(7)
C144 0.109(11) 0.156(14) 0.187(16) -0.066(12) 0.083(11) -0.074(10)
C154 0.058(7) 0.186(15) 0.061(8) -0.026(9) 0.012(6) -0.044(9)
C164 0.056(7) 0.115(9) 0.033(5) 0.007(6) 0.010(5) 0.017(6)
C174 0.035(5) 0.084(7) 0.077(7) -0.011(6) 0.008(5) -0.016(5)
C184 0.045(5) 0.088(7) 0.033(5) 0.022(5) -0.001(4) 0.029(5)
C194 0.059(6) 0.076(7) 0.063(6) 0.013(6) 0.008(5) 0.016(6)
C204 0.067(7) 0.083(8) 0.073(7) 0.039(7) 0.010(6) 0.009(6)
C214 0.076(8) 0.097(9) 0.065(8) 0.028(7) 0.011(6) 0.018(7)
C224 0.097(9) 0.133(12) 0.032(6) -0.003(7) 0.001(6) 0.011(8)
C234 0.070(7) 0.103(8) 0.036(6) 0.011(6) -0.003(5) 0.022(6)
P5 0.0343(11) 0.0437(12) 0.0290(10) -0.0040(10) 0.0061(8) -0.0039(10)
C15 0.035(5) 0.049(5) 0.030(5) -0.006(4) 0.001(4) -0.018(4)
C25 0.027(5) 0.043(5) 0.033(5) 0.002(4) -0.001(4) 0.003(4)
C35 0.047(5) 0.048(5) 0.024(4) 0.004(4) -0.001(3) 0.010(4)
C45 0.047(5) 0.061(6) 0.014(4) -0.010(4) -0.011(4) 0.010(4)
C55 0.024(4) 0.057(5) 0.028(4) -0.011(4) -0.007(3) -0.008(4)
C65 0.035(5) 0.036(5) 0.024(4) -0.009(4) -0.009(3) 0.005(4)
C75 0.052(5) 0.048(5) 0.040(5) -0.001(4) 0.012(4) 0.013(5)
C85 0.084(7) 0.026(5) 0.043(5) -0.007(4) 0.012(5) -0.004(5)
C95 0.049(6) 0.041(5) 0.068(6) -0.003(5) 0.013(5) -0.013(4)
C105 0.039(5) 0.059(6) 0.041(5) 0.008(4) 0.008(4) -0.013(4)
C115 0.041(5) 0.025(4) 0.042(5) -0.016(4) -0.003(4) -0.006(4)
C125 0.035(4) 0.046(5) 0.039(4) -0.002(4) 0.001(4) -0.013(4)
C135 0.035(5) 0.045(5) 0.066(6) 0.002(5) 0.008(4) -0.002(4)
C145 0.050(6) 0.056(7) 0.089(8) -0.005(6) 0.037(6) -0.009(5)
C155 0.076(8) 0.046(6) 0.101(9) -0.003(6) 0.037(7) 0.009(6)
C165 0.067(7) 0.053(6) 0.113(9) -0.038(6) -0.015(6) 0.015(5)
C175 0.065(6) 0.084(7) 0.038(5) 0.014(5) -0.011(5) 0.005(6)
C185 0.032(4) 0.048(5) 0.034(4) 0.012(4) 0.006(3) 0.011(4)
C195 0.055(6) 0.081(7) 0.042(5) 0.007(5) 0.019(5) 0.018(5)
C205 0.069(7) 0.106(9) 0.063(7) 0.000(6) 0.021(6) 0.027(7)
C215 0.059(7) 0.127(10) 0.048(6) 0.017(6) 0.021(5) 0.040(7)
C225 0.038(5) 0.106(8) 0.080(7) 0.030(7) -0.002(5) 0.015(6)
C235 0.038(5) 0.061(6) 0.048(5) -0.007(5) -0.003(4) 0.007(4)
P6 0.0340(12) 0.0509(14) 0.0431(13) -0.0084(11) 0.0093(10) -0.0029(10)
C16 0.042(5) 0.050(5) 0.044(5) -0.007(4) 0.005(4) -0.022(4)
C26 0.049(6) 0.049(6) 0.061(6) -0.021(5) 0.001(5) -0.007(4)
C36 0.032(5) 0.047(5) 0.054(6) -0.017(5) -0.003(4) -0.011(4)
C46 0.018(4) 0.064(6) 0.070(6) 0.005(5) -0.009(4) -0.018(4)
C56 0.024(4) 0.032(5) 0.052(5) 0.006(4) 0.011(4) -0.004(4)
C66 0.033(4) 0.026(4) 0.048(5) 0.005(4) 0.003(4) -0.009(3)
C76 0.041(5) 0.058(6) 0.047(6) 0.009(5) 0.002(4) 0.001(4)
C86 0.064(6) 0.071(6) 0.034(5) -0.012(5) -0.013(4) 0.023(5)
C96 0.068(6) 0.086(7) 0.029(5) -0.013(5) -0.007(4) 0.030(6)
C106 0.051(5) 0.051(6) 0.046(5) 0.004(4) -0.001(4) 0.005(4)
C116 0.030(4) 0.032(4) 0.037(4) -0.008(4) 0.005(3) 0.000(4)
C126 0.052(6) 0.054(6) 0.073(7) -0.047(6) 0.018(5) 0.004(5)
C136 0.081(8) 0.065(7) 0.056(7) -0.027(6) 0.015(6) -0.001(6)
C146 0.177(15) 0.061(8) 0.064(9) -0.011(7) 0.021(9) 0.047(9)
C156 0.170(15) 0.152(14) 0.053(8) -0.074(9) -0.025(9) 0.079(12)
C166 0.104(10) 0.162(14) 0.046(7) -0.012(8) -0.020(7) 0.026(9)
C176 0.068(7) 0.118(10) 0.066(8) -0.001(7) -0.005(6) -0.004(7)
C18K 0.051(5) 0.065(5) 0.074(5) -0.002(4) -0.008(4) -0.004(4)
C19K 0.049(7) 0.059(7) 0.064(7) 0.005(6) -0.011(6) -0.010(6)
C20K 0.055(7) 0.064(7) 0.047(7) 0.017(6) -0.015(6) -0.012(6)
C21K 0.041(7) 0.048(7) 0.067(8) 0.002(7) 0.001(6) 0.022(6)
C22K 0.060(8) 0.058(8) 0.072(9) -0.008(7) -0.005(8) 0.017(7)
C23K 0.049(7) 0.055(7) 0.054(7) -0.002(6) 0.025(6) -0.001(7)
C18L 0.051(5) 0.065(5) 0.074(5) -0.002(4) -0.008(4) -0.004(4)
C19L 0.17(2) 0.18(2) 0.18(2) -0.002(10) 0.000(10) -0.006(10)
C20L 0.081(12) 0.093(13) 0.086(12) -0.007(9) 0.004(9) 0.019(9)
C21L 0.068(13) 0.073(13) 0.070(13) 0.003(9) 0.012(9) 0.006(9)
C22L 0.064(12) 0.068(12) 0.065(12) 0.000(9) 0.007(9) -0.005(9)
C23L 0.044(10) 0.044(10) 0.062(10) 0.005(8) 0.017(8) -0.002(8)
Ir3 0.02439(15) 0.03014(17) 0.02507(15) 0.00084(14) 0.00065(12) 0.00285(13)
P7 0.0316(11) 0.0277(11) 0.0320(11) 0.0009(9) -0.0013(9) 0.0033(9)
C17 0.035(4) 0.027(4) 0.032(4) 0.011(3) -0.001(3) -0.001(3)
C27 0.050(5) 0.038(5) 0.046(5) 0.011(4) -0.005(4) -0.006(4)
C37 0.040(5) 0.036(5) 0.036(5) -0.009(4) -0.016(4) 0.006(4)
C47 0.039(4) 0.034(4) 0.039(4) 0.006(4) -0.001(3) -0.003(4)
C57 0.029(4) 0.036(5) 0.041(5) -0.003(4) -0.001(4) -0.006(4)
C67 0.031(4) 0.027(4) 0.032(4) -0.003(4) 0.006(3) 0.007(3)
C77 0.035(4) 0.037(4) 0.029(4) 0.001(4) 0.010(4) 0.007(3)
C87 0.032(4) 0.051(5) 0.021(4) -0.006(4) 0.003(3) -0.003(4)
C97 0.035(4) 0.039(4) 0.027(4) 0.005(4) -0.007(3) -0.003(4)
C107 0.038(5) 0.025(4) 0.059(6) -0.003(4) 0.000(4) 0.005(3)
C117 0.024(4) 0.038(4) 0.035(4) 0.007(4) 0.000(3) 0.002(3)
C127 0.033(4) 0.047(5) 0.026(4) 0.014(4) 0.002(4) 0.002(4)
C137 0.043(5) 0.129(10) 0.048(5) -0.024(6) -0.014(4) -0.023(6)
C147 0.033(5) 0.159(11) 0.059(6) -0.032(7) 0.006(5) -0.013(6)
C157 0.056(6) 0.071(7) 0.037(5) 0.000(5) -0.001(5) 0.015(5)
C167 0.075(7) 0.084(7) 0.022(5) 0.002(5) 0.002(5) -0.017(6)
C177 0.045(5) 0.074(6) 0.045(6) 0.004(5) -0.006(4) -0.021(5)
C187 0.040(5) 0.026(4) 0.054(5) 0.004(4) -0.020(4) 0.004(4)
C197 0.125(9) 0.048(7) 0.100(8) 0.027(6) 0.051(7) 0.038(6)
C207 0.160(12) 0.056(7) 0.085(8) 0.004(7) 0.037(8) 0.048(7)
C217 0.089(9) 0.051(7) 0.097(9) 0.000(7) -0.002(7) 0.026(6)
C227 0.145(12) 0.052(7) 0.095(9) 0.024(7) -0.020(9) 0.014(7)
C237 0.124(9) 0.034(6) 0.063(6) -0.005(5) -0.006(6) 0.034(5)
P8 0.0214(10) 0.0337(11) 0.0289(11) -0.0018(9) 0.0025(8) -0.0010(8)
C18 0.018(4) 0.046(5) 0.026(4) -0.002(3) 0.001(3) 0.000(3)
C28 0.034(5) 0.049(5) 0.034(5) -0.007(4) 0.015(4) 0.002(4)
C38 0.026(4) 0.049(5) 0.026(4) -0.003(4) -0.007(3) -0.004(4)
C48 0.015(4) 0.047(5) 0.046(5) -0.003(4) -0.002(4) 0.000(3)
C58 0.024(4) 0.021(4) 0.036(5) 0.005(3) -0.005(3) 0.004(3)
C68 0.020(4) 0.034(4) 0.023(4) 0.007(3) 0.000(3) 0.009(3)
C78 0.026(4) 0.038(4) 0.030(4) -0.001(3) -0.003(3) 0.000(3)
C88 0.015(4) 0.043(5) 0.050(6) 0.018(4) 0.000(4) -0.004(3)
C98 0.022(4) 0.027(4) 0.047(5) 0.010(4) 0.008(4) 0.007(3)
C108 0.025(4) 0.017(4) 0.036(4) -0.002(3) 0.004(3) -0.004(3)
C118 0.020(4) 0.028(4) 0.028(4) 0.013(3) -0.001(3) 0.007(3)
C128 0.020(4) 0.046(5) 0.026(4) -0.001(4) -0.004(3) 0.001(3)
C138 0.025(4) 0.048(5) 0.032(4) -0.004(4) 0.009(3) 0.010(4)
C148 0.028(4) 0.038(5) 0.029(4) -0.002(4) -0.005(3) -0.012(4)
C158 0.024(4) 0.044(5) 0.035(4) 0.000(4) -0.003(3) -0.006(4)
C168 0.027(5) 0.048(6) 0.090(7) -0.008(5) 0.006(5) 0.013(4)
C178 0.030(5) 0.057(6) 0.083(7) -0.031(5) -0.013(5) 0.004(4)
C188 0.025(4) 0.047(5) 0.045(5) -0.020(4) 0.003(4) 0.001(4)
C198 0.048(5) 0.085(7) 0.050(5) -0.041(6) 0.021(4) -0.038(5)
C208 0.056(6) 0.116(9) 0.047(6) -0.036(6) -0.004(5) -0.040(7)
C218 0.039(5) 0.097(8) 0.041(5) -0.026(5) 0.007(4) -0.010(5)
C228 0.048(5) 0.067(6) 0.034(5) -0.008(5) -0.002(4) 0.005(5)
C238 0.037(5) 0.057(6) 0.036(5) -0.014(4) 0.005(4) -0.004(4)
P9 0.0269(10) 0.0310(11) 0.0279(10) -0.0003(8) 0.0004(8) 0.0020(8)
C19 0.017(4) 0.062(5) 0.019(4) -0.002(4) 0.003(3) -0.005(4)
C29 0.042(5) 0.037(5) 0.017(4) -0.002(3) 0.001(3) -0.011(4)
C39 0.031(4) 0.052(5) 0.045(5) 0.008(5) -0.013(4) 0.001(4)
C49 0.042(5) 0.058(6) 0.068(7) 0.017(5) -0.017(5) 0.004(5)
C59 0.024(4) 0.057(5) 0.022(4) 0.004(4) 0.002(3) 0.002(4)
C69 0.026(4) 0.029(4) 0.034(4) -0.003(4) -0.004(3) 0.007(3)
C79 0.041(5) 0.039(5) 0.046(5) 0.004(4) -0.016(4) 0.006(4)
C89 0.058(6) 0.035(5) 0.048(6) 0.010(4) -0.007(5) 0.020(4)
C99 0.041(5) 0.040(5) 0.047(5) 0.005(4) -0.017(4) -0.008(4)
C109 0.043(4) 0.024(4) 0.033(4) 0.007(4) -0.013(3) -0.001(4)
C119 0.025(4) 0.039(5) 0.036(5) 0.004(4) 0.004(4) 0.001(4)
C129 0.053(5) 0.034(5) 0.030(4) -0.008(4) 0.000(4) -0.006(4)
C139 0.046(5) 0.036(5) 0.050(5) -0.024(4) -0.001(4) -0.006(4)
C149 0.049(6) 0.064(7) 0.063(6) -0.022(5) -0.002(5) -0.004(5)
C159 0.095(8) 0.041(6) 0.072(7) -0.010(5) 0.004(6) 0.004(6)
C169 0.087(8) 0.043(6) 0.052(6) -0.001(5) 0.003(5) -0.008(5)
C179 0.061(5) 0.041(5) 0.033(4) -0.014(4) 0.008(4) -0.014(5)
C18Q 0.064(5) 0.059(5) 0.075(5) 0.031(4) -0.008(4) 0.001(4)
C19Q 0.055(7) 0.075(8) 0.057(7) 0.001(6) -0.005(6) -0.010(6)
C20Q 0.085(8) 0.095(9) 0.087(9) 0.009(7) 0.003(7) -0.010(7)
C21Q 0.051(7) 0.063(8) 0.081(8) -0.005(7) -0.007(6) -0.022(6)
C22Q 0.077(9) 0.084(9) 0.098(9) -0.003(8) -0.015(7) -0.016(8)
C23Q 0.074(8) 0.053(7) 0.079(8) -0.007(6) -0.025(6) 0.001(6)
C18R 0.064(5) 0.059(5) 0.075(5) 0.031(4) -0.008(4) 0.001(4)
C19R 0.056(11) 0.055(11) 0.038(10) 0.009(9) 0.000(8) -0.011(9)
C20R 0.044(10) 0.052(11) 0.057(11) 0.007(9) 0.001(8) -0.011(9)
C21R 0.052(12) 0.063(13) 0.058(13) -0.008(9) 0.003(9) -0.013(9)
C22R 0.088(13) 0.074(13) 0.076(13) 0.013(9) 0.016(9) -0.010(9)
C23R 0.119(19) 0.139(19) 0.146(19) 0.001(10) -0.007(10) 0.002(10)

loop_
_atom_type_symbol
_atom_type_description
_atom_type_scat_dispersion_real
_atom_type_scat_dispersion_imag
_atom_type_scat_source
C C 0.0033 0.0016 'International Tables Vol C Tables 4.2.6.8 and 6.1.1.4'
H H 0.0000 0.0000 'International Tables Vol C Tables 4.2.6.8 and 6.1.1.4'
Ir Ir -1.4442 7.9887 'International Tables Vol C Tables 4.2.6.8 and 6.1.1.4'
P P 0.1023 0.0942 'International Tables Vol C Tables 4.2.6.8 and 6.1.1.4'

loop_
_geom_angle_atom_site_label_1
_geom_angle_atom_site_label_2
_geom_angle_atom_site_label_3
_geom_angle
C113 Ir1 C112 92.2(3)
C113 Ir1 C111 89.5(2)
C112 Ir1 C111 93.8(3)
C113 Ir1 P2 91.22(16)
C112 Ir1 P2 79.40(19)
C111 Ir1 P2 173.23(18)
C113 Ir1 P1 168.53(17)
C112 Ir1 P1 86.81(18)
C111 Ir1 P1 79.2(2)
P2 Ir1 P1 99.81(6)
C113 Ir1 P3 78.9(2)
C112 Ir1 P3 171.06(18)
C111 Ir1 P3 87.05(18)
P2 Ir1 P3 99.69(6)
P1 Ir1 P3 102.09(7)
C51 P1 C11 106.4(3)
C51 P1 Ir1 108.9(3)
C11 P1 Ir1 144.6(2)
C21 C11 C121 120.8(6)
C21 C11 P1 119.0(5)
C121 C11 P1 120.0(5)
C11 C21 C31 128.8(7)
C11 C21 H21 115.6
C31 C21 H21 115.6
C21 C31 C41 120.1(6)
C21 C31 C181 119.7(6)
C41 C31 C181 120.1(6)
C51 C41 C31 123.8(7)
C51 C41 H41 118.1
C31 C41 H41 118.1
C41 C51 C61 125.0(6)
C41 C51 P1 121.5(5)
C61 C51 P1 113.4(5)
C71 C61 C111 119.6(6)
C71 C61 C51 123.0(6)
C111 C61 C51 117.4(6)
C81 C71 C61 122.8(7)
C81 C71 H71 118.6
C61 C71 H71 118.6
C91 C81 C71 118.9(7)
C91 C81 H81 120.6
C71 C81 H81 120.6
C81 C91 C101 119.0(7)
C81 C91 H91 120.5
C101 C91 H91 120.5
C111 C101 C91 123.4(7)
C111 C101 H101 118.3
C91 C101 H101 118.3
C101 C111 C61 116.2(6)
C101 C111 Ir1 122.8(5)
C61 C111 Ir1 121.0(5)
C131 C121 C171 118.2(7)
C131 C121 C11 119.5(7)
C171 C121 C11 122.2(6)
C121 C131 C141 118.9(7)
C121 C131 H131 120.5
C141 C131 H131 120.5
C151 C141 C131 120.4(7)
C151 C141 H141 119.8
C131 C141 H141 119.8
C161 C151 C141 120.5(7)
C161 C151 H151 119.8
C141 C151 H151 119.8
C171 C161 C151 118.7(8)
C171 C161 H161 120.7
C151 C161 H161 120.7
C161 C171 C121 123.3(7)
C161 C171 H171 118.4
C121 C171 H171 118.4
C231 C181 C191 116.9(6)
C231 C181 C31 122.5(6)
C191 C181 C31 120.5(6)
C201 C191 C181 120.8(6)
C201 C191 H191 119.6
C181 C191 H191 119.6
C211 C201 C191 118.7(7)
C211 C201 H201 120.7
C191 C201 H201 120.7
C221 C211 C201 121.5(7)
C221 C211 H211 119.2
C201 C211 H211 119.2
C211 C221 C231 118.7(7)
C211 C221 H221 120.7
C231 C221 H221 120.7
C181 C231 C221 123.4(7)
C181 C231 H231 118.3
C221 C231 H231 118.3
C12 P2 C52 107.5(3)
C12 P2 Ir1 143.7(3)
C52 P2 Ir1 108.4(2)
C22 C12 C122 119.4(6)
C22 C12 P2 119.0(5)
C122 C12 P2 121.5(5)
C32 C22 C12 127.1(6)
C32 C22 H22 116.4
C12 C22 H22 116.4
C22 C32 C42 120.9(6)
C22 C32 C182 119.0(6)
C42 C32 C182 120.1(6)
C32 C42 C52 126.1(6)
C32 C42 H42 116.9
C52 C42 H42 116.9
C42 C52 C62 128.8(6)
C42 C52 P2 119.0(5)
C62 C52 P2 112.2(5)
C72 C62 C112 118.6(6)
C72 C62 C52 122.9(6)
C112 C62 C52 118.5(6)
C82 C72 C62 121.8(7)
C82 C72 H72 119.1
C62 C72 H72 119.1
C72 C82 C92 120.8(7)
C72 C82 H82 119.6
C92 C82 H82 119.6
C102 C92 C82 119.4(7)
C102 C92 H92 120.3
C82 C92 H92 120.3
C92 C102 C112 122.3(6)
C92 C102 H102 118.9
C112 C102 H102 118.9
C102 C112 C62 117.0(6)
C102 C112 Ir1 122.5(5)
C62 C112 Ir1 120.5(5)
C172 C122 C132 118.9(6)
C172 C122 C12 121.1(6)
C132 C122 C12 119.9(6)
C142 C132 C122 121.4(7)
C142 C132 H132 119.3
C122 C132 H132 119.3
C132 C142 C152 118.9(7)
C132 C142 H142 120.5
C152 C142 H142 120.5
C142 C152 C162 119.4(7)
C142 C152 H152 120.3
C162 C152 H152 120.3
C172 C162 C152 121.8(7)
C172 C162 H162 119.1
C152 C162 H162 119.1
C162 C172 C122 119.6(7)
C162 C172 H172 120.2
C122 C172 H172 120.2
C192 C182 C232 117.8(6)
C192 C182 C32 120.9(6)
C232 C182 C32 121.2(6)
C202 C192 C182 122.6(7)
C202 C192 H192 118.7
C182 C192 H192 118.7
C192 C202 C212 118.2(8)
C192 C202 H202 120.9
C212 C202 H202 120.9
C202 C212 C222 120.5(7)
C202 C212 H212 119.7
C222 C212 H212 119.7
C232 C222 C212 119.5(8)
C232 C222 H222 120.2
C212 C222 H222 120.2
C222 C232 C182 121.3(8)
C222 C232 H232 119.3
C182 C232 H232 119.3
C13 P3 C53 106.4(3)
C13 P3 Ir1 143.7(3)
C53 P3 Ir1 109.1(3)
C23 C13 C123 122.2(6)
C23 C13 P3 119.9(5)
C123 C13 P3 117.9(5)
C13 C23 C33 127.0(7)
C13 C23 H23 116.5
C33 C23 H23 116.5
C43 C33 C23 121.1(6)
C43 C33 C183 119.0(6)
C23 C33 C183 119.8(6)
C33 C43 C53 124.7(6)
C33 C43 H43 117.7
C53 C43 H43 117.7
C43 C53 C63 127.0(6)
C43 C53 P3 120.9(6)
C63 C53 P3 111.9(5)
C73 C63 C113 120.4(7)
C73 C63 C53 121.6(6)
C113 C63 C53 117.9(6)
C83 C73 C63 121.7(7)
C83 C73 H73 119.1
C63 C73 H73 119.1
C93 C83 C73 118.5(7)
C93 C83 H83 120.8
C73 C83 H83 120.8
C83 C93 C103 121.0(7)
C83 C93 H93 119.5
C103 C93 H93 119.5
C113 C103 C93 120.8(7)
C113 C103 H103 119.6
C93 C103 H103 119.6
C103 C113 C63 117.4(6)
C103 C113 Ir1 120.6(5)
C63 C113 Ir1 121.7(5)
C133 C123 C173 119.1(6)
C133 C123 C13 122.6(7)
C173 C123 C13 118.2(6)
C143 C133 C123 121.0(7)
C143 C133 H133 119.5
C123 C133 H133 119.5
C133 C143 C153 119.9(7)
C133 C143 H143 120.1
C153 C143 H143 120.1
C163 C153 C143 120.6(8)
C163 C153 H153 119.7
C143 C153 H153 119.7
C153 C163 C173 119.7(8)
C153 C163 H163 120.2
C173 C163 H163 120.2
C123 C173 C163 119.6(7)
C123 C173 H173 120.2
C163 C173 H173 120.2
C233 C183 C193 117.3(7)
C233 C183 C33 124.5(6)
C193 C183 C33 118.2(6)
C203 C193 C183 119.2(7)
C203 C193 H193 120.4
C183 C193 H193 120.4
C193 C203 C213 122.2(7)
C193 C203 H203 118.9
C213 C203 H203 118.9
C203 C213 C223 119.0(7)
C203 C213 H213 120.5
C223 C213 H213 120.5
C213 C223 C233 120.5(7)
C213 C223 H223 119.8
C233 C223 H223 119.8
C223 C233 C183 121.7(7)
C223 C233 H233 119.1
C183 C233 H233 119.1
C115 Ir2 C116 91.8(3)
C115 Ir2 C114 92.0(3)
C116 Ir2 C114 92.7(3)
C115 Ir2 P4 88.0(2)
C116 Ir2 P4 171.47(18)
C114 Ir2 P4 78.8(2)
C115 Ir2 P6 170.2(2)
C116 Ir2 P6 78.5(2)
C114 Ir2 P6 87.2(2)
P4 Ir2 P6 101.32(8)
C115 Ir2 P5 79.5(2)
C116 Ir2 P5 88.73(17)
C114 Ir2 P5 171.4(2)
P4 Ir2 P5 99.62(7)
P6 Ir2 P5 101.40(8)
C14 P4 C54 106.8(4)
C14 P4 Ir2 143.4(3)
C54 P4 Ir2 109.8(3)
C24 C14 C124 121.3(7)
C24 C14 P4 120.5(6)
C124 C14 P4 118.1(6)
C14 C24 C34 125.2(8)
C14 C24 H24 117.4
C34 C24 H24 117.4
C44 C34 C24 121.8(8)
C44 C34 C184 119.6(8)
C24 C34 C184 118.5(8)
C54 C44 C34 124.8(8)
C54 C44 H44 117.6
C34 C44 H44 117.6
C44 C54 C64 127.3(7)
C44 C54 P4 120.9(6)
C64 C54 P4 111.8(5)
C74 C64 C114 120.7(7)
C74 C64 C54 121.5(7)
C114 C64 C54 117.8(6)
C84 C74 C64 119.2(7)
C84 C74 H74 120.4
C64 C74 H74 120.4
C94 C84 C74 121.0(8)
C94 C84 H84 119.5
C74 C84 H84 119.5
C84 C94 C104 121.7(8)
C84 C94 H94 119.2
C104 C94 H94 119.2
C94 C104 C114 119.5(8)
C94 C104 H104 120.2
C114 C104 H104 120.2
C64 C114 C104 117.8(7)
C64 C114 Ir2 121.8(6)
C104 C114 Ir2 120.4(6)
C174 C124 C134 117.3(9)
C174 C124 C14 121.4(9)
C134 C124 C14 121.2(8)
C124 C134 C144 120.0(11)
C124 C134 H134 120.0
C144 C134 H134 120.0
C154 C144 C134 120.7(13)
C154 C144 H144 119.7
C134 C144 H144 119.7
C144 C154 C164 119.6(11)
C144 C154 H154 120.2
C164 C154 H154 120.2
C154 C164 C174 120.8(10)
C154 C164 H164 119.6
C174 C164 H164 119.6
C124 C174 C164 121.3(9)
C124 C174 H174 119.4
C164 C174 H174 119.4
C234 C184 C194 120.0(8)
C234 C184 C34 121.1(9)
C194 C184 C34 118.9(9)
C204 C194 C184 119.1(10)
C204 C194 H194 120.4
C184 C194 H194 120.4
C214 C204 C194 120.5(10)
C214 C204 H204 119.8
C194 C204 H204 119.8
C224 C214 C204 120.0(10)
C224 C214 H214 120.0
C204 C214 H214 120.0
C214 C224 C234 120.9(11)
C214 C224 H224 119.5
C234 C224 H224 119.5
C184 C234 C224 119.5(11)
C184 C234 H234 120.3
C224 C234 H234 120.3
C15 P5 C55 106.1(4)
C15 P5 Ir2 145.3(3)
C55 P5 Ir2 108.6(3)
C25 C15 C125 120.0(7)
C25 C15 P5 120.4(6)
C125 C15 P5 119.6(6)
C15 C25 C35 126.3(7)
C15 C25 H25 116.8
C35 C25 H25 116.8
C45 C35 C25 121.7(7)
C45 C35 C185 116.8(7)
C25 C35 C185 121.3(7)
C35 C45 C55 124.7(7)
C35 C45 H45 117.6
C55 C45 H45 117.6
C45 C55 C65 126.6(7)
C45 C55 P5 120.7(6)
C65 C55 P5 112.7(5)
C75 C65 C115 119.9(7)
C75 C65 C55 122.0(7)
C115 C65 C55 118.1(6)
C85 C75 C65 122.3(7)
C85 C75 H75 118.9
C65 C75 H75 118.9
C75 C85 C95 120.6(8)
C75 C85 H85 119.7
C95 C85 H85 119.7
C85 C95 C105 118.1(7)
C85 C95 H95 120.9
C105 C95 H95 120.9
C115 C105 C95 121.9(7)
C115 C105 H105 119.1
C95 C105 H105 119.1
C105 C115 C65 117.1(7)
C105 C115 Ir2 121.7(6)
C65 C115 Ir2 121.2(5)
C175 C125 C135 117.9(8)
C175 C125 C15 120.3(7)
C135 C125 C15 121.8(7)
C145 C135 C125 121.0(9)
C145 C135 H135 119.5
C125 C135 H135 119.5
C135 C145 C155 120.2(9)
C135 C145 H145 119.9
C155 C145 H145 119.9
C165 C155 C145 121.2(9)
C165 C155 H155 119.4
C145 C155 H155 119.4
C155 C165 C175 117.3(9)
C155 C165 H165 121.4
C175 C165 H165 121.4
C125 C175 C165 122.2(9)
C125 C175 H175 118.9
C165 C175 H175 118.9
C195 C185 C235 119.6(7)
C195 C185 C35 122.0(7)
C235 C185 C35 118.3(7)
C205 C195 C185 120.2(9)
C205 C195 H195 119.9
C185 C195 H195 119.9
C215 C205 C195 121.5(10)
C215 C205 H205 119.2
C195 C205 H205 119.2
C205 C215 C225 120.1(9)
C205 C215 H215 119.9
C225 C215 H215 119.9
C235 C225 C215 118.2(9)
C235 C225 H225 120.9
C215 C225 H225 120.9
C225 C235 C185 120.1(8)
C225 C235 H235 120.0
C185 C235 H235 120.0
C56 P6 C16 106.5(4)
C56 P6 Ir2 109.4(3)
C16 P6 Ir2 144.1(3)
C26 C16 C126 124.1(7)
C26 C16 P6 118.9(6)
C126 C16 P6 116.7(6)
C36 C26 C16 125.9(8)
C36 C26 H26 117.1
C16 C26 H26 117.1
C26 C36 C46 123.1(8)
C26 C36 C18K 118.4(7)
C46 C36 C18K 118.5(8)
C56 C46 C36 123.5(8)
C56 C46 H46 118.2
C36 C46 H46 118.2
C46 C56 C66 125.4(8)
C46 C56 P6 121.9(7)
C66 C56 P6 112.6(5)
C116 C66 C76 118.4(7)
C116 C66 C56 118.2(7)
C76 C66 C56 123.3(7)
C86 C76 C66 123.2(8)
C86 C76 H76 118.4
C66 C76 H76 118.4
C76 C86 C96 117.4(8)
C76 C86 H86 121.3
C96 C86 H86 121.3
C106 C96 C86 121.4(8)
C106 C96 H96 119.3
C86 C96 H96 119.3
C96 C106 C116 121.4(8)
C96 C106 H106 119.3
C116 C106 H106 119.3
C106 C116 C66 118.1(7)
C106 C116 Ir2 120.7(5)
C66 C116 Ir2 121.2(5)
C136 C126 C176 120.1(10)
C136 C126 C16 118.6(9)
C176 C126 C16 121.3(10)
C126 C136 C146 118.5(11)
C126 C136 H136 120.7
C146 C136 H136 120.7
C136 C146 C156 123.4(13)
C136 C146 H146 118.3
C156 C146 H146 118.3
C146 C156 C166 115.8(12)
C146 C156 H156 122.1
C166 C156 H156 122.1
C176 C166 C156 119.1(13)
C176 C166 H166 120.5
C156 C166 H166 120.5
C166 C176 C126 122.9(12)
C166 C176 H176 118.5
C126 C176 H176 118.5
C23K C18K C19K 114.2(8)
C23K C18K C36 126.5(8)
C19K C18K C36 119.2(8)
C20K C19K C18K 121.9(8)
C20K C19K H19K 119.1
C18K C19K H19K 119.1
C21K C20K C19K 118.4(9)
C21K C20K H20K 120.8
C19K C20K H20K 120.8
C22K C21K C20K 120.8(9)
C22K C21K H21K 119.6
C20K C21K H21K 119.6
C21K C22K C23K 120.1(10)
C21K C22K H22K 120.0
C23K C22K H22K 120.0
C18K C23K C22K 124.6(9)
C18K C23K H23K 117.7
C22K C23K H23K 117.7
C20L C19L H19L 120.3
C21L C20L C19L 119.6(11)
C21L C20L H20L 120.2
C19L C20L H20L 120.2
C22L C21L C20L 122.0(11)
C22L C21L H21L 119.0
C20L C21L H21L 119.0
C21L C22L C23L 118.0(11)
C21L C22L H22L 121.0
C23L C22L H22L 121.0
C22L C23L H23L 118.0
C118 Ir3 C117 91.7(3)
C118 Ir3 C119 90.9(3)
C117 Ir3 C119 92.0(3)
C118 Ir3 P7 86.61(18)
C117 Ir3 P7 78.96(19)
C119 Ir3 P7 170.53(19)
C118 Ir3 P9 170.68(18)
C117 Ir3 P9 88.40(18)
C119 Ir3 P9 79.7(2)
P7 Ir3 P9 102.55(7)
C118 Ir3 P8 78.81(18)
C117 Ir3 P8 170.35(18)
C119 Ir3 P8 90.1(2)
P7 Ir3 P8 98.35(7)
P9 Ir3 P8 101.25(6)
C17 P7 C57 107.0(4)
C17 P7 Ir3 143.1(3)
C57 P7 Ir3 109.8(3)
C27 C17 C127 121.5(6)
C27 C17 P7 119.6(6)
C127 C17 P7 118.9(5)
C37 C27 C17 125.7(7)
C37 C27 H27 117.1
C17 C27 H27 117.1
C47 C37 C27 121.3(7)
C47 C37 C187 120.5(7)
C27 C37 C187 118.2(7)
C37 C47 C57 125.7(7)
C37 C47 H47 117.2
C57 C47 H47 117.2
C47 C57 C67 127.0(7)
C47 C57 P7 120.7(6)
C67 C57 P7 112.2(5)
C77 C67 C117 120.8(7)
C77 C67 C57 121.3(6)
C117 C67 C57 117.9(6)
C67 C77 C87 120.5(7)
C67 C77 H77 119.7
C87 C77 H77 119.7
C97 C87 C77 118.8(6)
C97 C87 H87 120.6
C77 C87 H87 120.6
C107 C97 C87 120.8(7)
C107 C97 H97 119.6
C87 C97 H97 119.6
C97 C107 C117 121.8(7)
C97 C107 H107 119.1
C117 C107 H107 119.1
C107 C117 C67 117.1(6)
C107 C117 Ir3 121.9(5)
C67 C117 Ir3 121.0(5)
C137 C127 C177 117.4(7)
C137 C127 C17 121.1(7)
C177 C127 C17 121.5(7)
C127 C137 C147 119.7(8)
C127 C137 H137 120.1
C147 C137 H137 120.1
C157 C147 C137 121.6(8)
C157 C147 H147 119.2
C137 C147 H147 119.2
C147 C157 C167 118.7(8)
C147 C157 H157 120.7
C167 C157 H157 120.7
C157 C167 C177 122.1(8)
C157 C167 H167 119.0
C177 C167 H167 119.0
C167 C177 C127 120.3(8)
C167 C177 H177 119.8
C127 C177 H177 119.8
C197 C187 C237 118.6(8)
C197 C187 C37 120.6(8)
C237 C187 C37 120.8(8)
C187 C197 C207 121.5(9)
C187 C197 H197 119.3
C207 C197 H197 119.3
C217 C207 C197 121.7(10)
C217 C207 H207 119.2
C197 C207 H207 119.2
C227 C217 C207 116.9(10)
C227 C217 H217 121.6
C207 C217 H217 121.6
C217 C227 C237 123.7(11)
C217 C227 H227 118.2
C237 C227 H227 118.2
C187 C237 C227 117.6(10)
C187 C237 H237 121.2
C227 C237 H237 121.2
C18 P8 C58 105.3(3)
C18 P8 Ir3 145.4(2)
C58 P8 Ir3 109.3(2)
C28 C18 C128 118.5(6)
C28 C18 P8 121.3(5)
C128 C18 P8 120.0(5)
C18 C28 C38 124.7(6)
C18 C28 H28 117.7
C38 C28 H28 117.7
C48 C38 C28 123.4(7)
C48 C38 C188 119.2(6)
C28 C38 C188 117.4(6)
C38 C48 C58 122.9(6)
C38 C48 H48 118.6
C58 C48 H48 118.6
C48 C58 C68 126.6(6)
C48 C58 P8 122.4(5)
C68 C58 P8 111.0(5)
C78 C68 C118 121.2(6)
C78 C68 C58 120.5(6)
C118 C68 C58 118.3(6)
C88 C78 C68 120.9(7)
C88 C78 H78 119.5
C68 C78 H78 119.5
C78 C88 C98 120.3(7)
C78 C88 H88 119.8
C98 C88 H88 119.8
C108 C98 C88 119.1(7)
C108 C98 H98 120.5
C88 C98 H98 120.5
C98 C108 C118 123.2(7)
C98 C108 H108 118.4
C118 C108 H108 118.4
C108 C118 C68 115.2(6)
C108 C118 Ir3 122.5(5)
C68 C118 Ir3 122.4(5)
C138 C128 C178 118.3(6)
C138 C128 C18 123.3(6)
C178 C128 C18 118.3(7)
C128 C138 C148 120.6(7)
C128 C138 H138 119.7
C148 C138 H138 119.7
C158 C148 C138 120.7(7)
C158 C148 H148 119.6
C138 C148 H148 119.6
C148 C158 C168 120.5(7)
C148 C158 H158 119.7
C168 C158 H158 119.7
C178 C168 C158 120.0(7)
C178 C168 H168 120.0
C158 C168 H168 120.0
C168 C178 C128 119.8(8)
C168 C178 H178 120.1
C128 C178 H178 120.1
C238 C188 C198 119.0(7)
C238 C188 C38 120.0(7)
C198 C188 C38 120.9(7)
C208 C198 C188 117.6(8)
C208 C198 H198 121.2
C188 C198 H198 121.2
C218 C208 C198 123.6(9)
C218 C208 H208 118.2
C198 C208 H208 118.2
C228 C218 C208 119.0(8)
C228 C218 H218 120.5
C208 C218 H218 120.5
C218 C228 C238 120.8(8)
C218 C228 H228 119.6
C238 C228 H228 119.6
C228 C238 C188 119.9(8)
C228 C238 H238 120.0
C188 C238 H238 120.0
C19 P9 C59 107.5(4)
C19 P9 Ir3 144.1(3)
C59 P9 Ir3 108.4(3)
C29 C19 C129 121.4(6)
C29 C19 P9 118.1(6)
C129 C19 P9 120.5(5)
C39 C29 C19 126.0(7)
C39 C29 H29 117.0
C19 C29 H29 117.0
C29 C39 C49 123.8(7)
C29 C39 C18Q 120.5(7)
C49 C39 C18Q 115.6(7)
C59 C49 C39 124.6(8)
C59 C49 H49 117.7
C39 C49 H49 117.7
C49 C59 C69 127.7(7)
C49 C59 P9 119.9(6)
C69 C59 P9 112.4(5)
C79 C69 C119 119.5(7)
C79 C69 C59 120.7(6)
C119 C69 C59 119.8(6)
C89 C79 C69 120.6(7)
C89 C79 H79 119.7
C69 C79 H79 119.7
C99 C89 C79 119.0(7)
C99 C89 H89 120.5
C79 C89 H89 120.5
C89 C99 C109 121.1(7)
C89 C99 H99 119.5
C109 C99 H99 119.5
C119 C109 C99 122.9(7)
C119 C109 H109 118.5
C99 C109 H109 118.5
C109 C119 C69 116.8(7)
C109 C119 Ir3 123.5(5)
C69 C119 Ir3 119.7(5)
C179 C129 C139 120.9(7)
C179 C129 C19 119.6(7)
C139 C129 C19 119.5(7)
C149 C139 C129 118.8(8)
C149 C139 H139 120.6
C129 C139 H139 120.6
C159 C149 C139 121.4(9)
C159 C149 H149 119.3
C139 C149 H149 119.3
C149 C159 C169 118.4(9)
C149 C159 H159 120.8
C169 C159 H159 120.8
C159 C169 C179 121.4(9)
C159 C169 H169 119.3
C179 C169 H169 119.3
C129 C179 C169 118.9(8)
C129 C179 H179 120.5
C169 C179 H179 120.5
C23Q C18Q C39 127.9(9)
C23Q C18Q C19Q 115.1(8)
C39 C18Q C19Q 116.9(8)
C20Q C19Q C18Q 122.5(9)
C20Q C19Q H19Q 118.7
C18Q C19Q H19Q 118.7
C21Q C20Q C19Q 116.9(9)
C21Q C20Q H20Q 121.6
C19Q C20Q H20Q 121.6
C22Q C21Q C20Q 121.3(10)
C22Q C21Q H21Q 119.3
C20Q C21Q H21Q 119.3
C21Q C22Q C23Q 120.7(10)
C21Q C22Q H22Q 119.7
C23Q C22Q H22Q 119.7
C18Q C23Q C22Q 123.6(9)
C18Q C23Q H23Q 118.2
C22Q C23Q H23Q 118.2
C20R C19R H19R 120.0
C21R C20R C19R 120.4(11)
C21R C20R H20R 119.8
C19R C20R H20R 119.8
C22R C21R C20R 121.2(12)
C22R C21R H21R 119.4
C20R C21R H21R 119.4
C21R C22R C23R 117.3(11)
C21R C22R H22R 121.4
C23R C22R H22R 121.3
C22R C23R H23R 117.4

loop_
_geom_bond_atom_site_label_1
_geom_bond_atom_site_label_2
_geom_bond_distance
Ir1 C113 2.133(7)
Ir1 C112 2.132(6)
Ir1 C111 2.153(7)
Ir1 P2 2.2708(17)
Ir1 P1 2.2786(18)
Ir1 P3 2.2792(19)
P1 C51 1.707(7)
P1 C11 1.725(7)
C11 C21 1.362(9)
C11 C121 1.486(9)
C21 C31 1.401(9)
C21 H21 0.9500
C31 C41 1.413(9)
C31 C181 1.492(9)
C41 C51 1.411(9)
C41 H41 0.9500
C51 C61 1.474(9)
C61 C71 1.380(9)
C61 C111 1.427(9)
C71 C81 1.370(9)
C71 H71 0.9500
C81 C91 1.373(10)
C81 H81 0.9500
C91 C101 1.404(9)
C91 H91 0.9500
C101 C111 1.376(9)
C101 H101 0.9500
C121 C131 1.387(9)
C121 C171 1.393(10)
C131 C141 1.405(10)
C131 H131 0.9500
C141 C151 1.391(10)
C141 H141 0.9500
C151 C161 1.366(11)
C151 H151 0.9500
C161 C171 1.359(10)
C161 H161 0.9500
C171 H171 0.9500
C181 C231 1.348(7)
C181 C191 1.440(8)
C191 C201 1.392(8)
C191 H191 0.9500
C201 C211 1.392(9)
C201 H201 0.9500
C211 C221 1.363(9)
C211 H211 0.9500
C221 C231 1.401(8)
C221 H221 0.9500
C231 H231 0.9500
P2 C12 1.707(7)
P2 C52 1.725(7)
C12 C22 1.396(9)
C12 C122 1.497(9)
C22 C32 1.386(9)
C22 H22 0.9500
C32 C42 1.393(9)
C32 C182 1.485(9)
C42 C52 1.404(9)
C42 H42 0.9500
C52 C62 1.457(9)
C62 C72 1.401(9)
C62 C112 1.431(9)
C72 C82 1.338(10)
C72 H72 0.9500
C82 C92 1.376(10)
C82 H82 0.9500
C92 C102 1.372(9)
C92 H92 0.9500
C102 C112 1.395(9)
C102 H102 0.9500
C122 C172 1.394(9)
C122 C132 1.396(9)
C132 C142 1.379(10)
C132 H132 0.9500
C142 C152 1.387(11)
C142 H142 0.9500
C152 C162 1.394(11)
C152 H152 0.9500
C162 C172 1.353(10)
C162 H162 0.9500
C172 H172 0.9500
C182 C192 1.381(9)
C182 C232 1.398(10)
C192 C202 1.381(10)
C192 H192 0.9500
C202 C212 1.386(12)
C202 H202 0.9500
C212 C222 1.401(12)
C212 H212 0.9500
C222 C232 1.363(10)
C222 H222 0.9500
C232 H232 0.9500
P3 C13 1.704(7)
P3 C53 1.708(7)
C13 C23 1.359(9)
C13 C123 1.512(9)
C23 C33 1.405(9)
C23 H23 0.9500
C33 C43 1.379(9)
C33 C183 1.486(9)
C43 C53 1.393(9)
C43 H43 0.9500
C53 C63 1.488(9)
C63 C73 1.394(9)
C63 C113 1.401(9)
C73 C83 1.370(10)
C73 H73 0.9500
C83 C93 1.368(10)
C83 H83 0.9500
C93 C103 1.410(9)
C93 H93 0.9500
C103 C113 1.387(9)
C103 H103 0.9500
C123 C133 1.377(9)
C123 C173 1.397(9)
C133 C143 1.362(10)
C133 H133 0.9500
C143 C153 1.391(11)
C143 H143 0.9500
C153 C163 1.354(10)
C153 H153 0.9500
C163 C173 1.405(9)
C163 H163 0.9500
C173 H173 0.9500
C183 C233 1.372(10)
C183 C193 1.444(10)
C193 C203 1.360(9)
C193 H193 0.9500
C203 C213 1.373(11)
C203 H203 0.9500
C213 C223 1.373(11)
C213 H213 0.9500
C223 C233 1.380(10)
C223 H223 0.9500
C233 H233 0.9500
Ir2 C115 2.140(7)
Ir2 C116 2.149(7)
Ir2 C114 2.142(7)
Ir2 P4 2.259(2)
Ir2 P6 2.268(2)
Ir2 P5 2.2699(18)
P4 C14 1.714(8)
P4 C54 1.714(7)
C14 C24 1.366(11)
C14 C124 1.514(11)
C24 C34 1.423(11)
C24 H24 0.9500
C34 C44 1.403(11)
C34 C184 1.498(11)
C44 C54 1.375(10)
C44 H44 0.9500
C54 C64 1.480(10)
C64 C74 1.410(10)
C64 C114 1.406(10)
C74 C84 1.370(11)
C74 H74 0.9500
C84 C94 1.353(11)
C84 H84 0.9500
C94 C104 1.389(10)
C94 H94 0.9500
C104 C114 1.414(10)
C104 H104 0.9500
C124 C174 1.353(11)
C124 C134 1.373(13)
C134 C144 1.423(14)
C134 H134 0.9500
C144 C154 1.327(16)
C144 H144 0.9500
C154 C164 1.330(14)
C154 H154 0.9500
C164 C174 1.403(12)
C164 H164 0.9500
C174 H174 0.9500
C184 C234 1.379(12)
C184 C194 1.411(12)
C194 C204 1.394(12)
C194 H194 0.9500
C204 C214 1.382(14)
C204 H204 0.9500
C214 C224 1.368(15)
C214 H214 0.9500
C224 C234 1.400(12)
C224 H224 0.9500
C234 H234 0.9500
P5 C15 1.711(7)
P5 C55 1.718(8)
C15 C25 1.371(10)
C15 C125 1.508(11)
C25 C35 1.396(10)
C25 H25 0.9500
C35 C45 1.390(11)
C35 C185 1.495(9)
C45 C55 1.395(10)
C45 H45 0.9500
C55 C65 1.474(10)
C65 C75 1.400(10)
C65 C115 1.407(10)
C75 C85 1.339(11)
C75 H75 0.9500
C85 C95 1.352(11)
C85 H85 0.9500
C95 C105 1.460(11)
C95 H95 0.9500
C105 C115 1.364(10)
C105 H105 0.9500
C125 C175 1.374(11)
C125 C135 1.390(10)
C135 C145 1.382(11)
C135 H135 0.9500
C145 C155 1.398(13)
C145 H145 0.9500
C155 C165 1.360(12)
C155 H155 0.9500
C165 C175 1.442(12)
C165 H165 0.9500
C175 H175 0.9500
C185 C195 1.371(10)
C185 C235 1.406(10)
C195 C205 1.373(11)
C195 H195 0.9500
C205 C215 1.366(13)
C205 H205 0.9500
C215 C225 1.407(13)
C215 H215 0.9500
C225 C235 1.407(11)
C225 H225 0.9500
C235 H235 0.9500
P6 C56 1.694(8)
P6 C16 1.721(8)
C16 C26 1.431(11)
C16 C126 1.510(12)
C26 C36 1.346(11)
C26 H26 0.9500
C36 C46 1.413(11)
C36 C18K 1.493(11)
C46 C56 1.395(10)
C46 H46 0.9500
C56 C66 1.465(10)
C66 C116 1.397(10)
C66 C76 1.426(10)
C76 C86 1.345(11)
C76 H76 0.9500
C86 C96 1.388(11)
C86 H86 0.9500
C96 C106 1.383(10)
C96 H96 0.9500
C106 C116 1.386(10)
C106 H106 0.9500
C126 C136 1.365(13)
C126 C176 1.360(12)
C136 C146 1.371(15)
C136 H136 0.9500
C146 C156 1.397(18)
C146 H146 0.9500
C156 C166 1.431(18)
C156 H156 0.9500
C166 C176 1.355(13)
C166 H166 0.9500
C176 H176 0.9500
C18K C23K 1.337(9)
C18K C19K 1.480(9)
C19K C20K 1.397(10)
C19K H19K 0.9500
C20K C21K 1.383(10)
C20K H20K 0.9500
C21K C22K 1.358(11)
C21K H21K 0.9500
C22K C23K 1.398(10)
C22K H22K 0.9500
C23K H23K 0.9500
C19L C20L 1.392(11)
C19L H19L 0.9500
C20L C21L 1.381(11)
C20L H20L 0.9500
C21L C22L 1.356(11)
C21L H21L 0.9500
C22L C23L 1.401(10)
C22L H22L 0.9500
C23L H23L 0.9500
Ir3 C118 2.129(7)
Ir3 C117 2.139(7)
Ir3 C119 2.158(7)
Ir3 P7 2.2640(19)
Ir3 P9 2.2746(18)
Ir3 P8 2.2800(18)
P7 C17 1.709(7)
P7 C57 1.703(7)
C17 C27 1.407(10)
C17 C127 1.472(9)
C27 C37 1.410(10)
C27 H27 0.9500
C37 C47 1.380(10)
C37 C187 1.519(10)
C47 C57 1.399(10)
C47 H47 0.9500
C57 C67 1.470(10)
C67 C77 1.371(9)
C67 C117 1.428(9)
C77 C87 1.397(9)
C77 H77 0.9500
C87 C97 1.381(10)
C87 H87 0.9500
C97 C107 1.376(9)
C97 H97 0.9500
C107 C117 1.382(9)
C107 H107 0.9500
C127 C137 1.379(10)
C127 C177 1.386(10)
C137 C147 1.419(11)
C137 H137 0.9500
C147 C157 1.319(11)
C147 H147 0.9500
C157 C167 1.360(11)
C157 H157 0.9500
C167 C177 1.374(11)
C167 H167 0.9500
C177 H177 0.9500
C187 C197 1.341(11)
C187 C237 1.384(11)
C197 C207 1.389(13)
C197 H197 0.9500
C207 C217 1.347(14)
C207 H207 0.9500
C217 C227 1.336(14)
C217 H217 0.9500
C227 C237 1.413(13)
C227 H227 0.9500
C237 H237 0.9500
P8 C18 1.704(6)
P8 C58 1.728(7)
C18 C28 1.385(9)
C18 C128 1.520(9)
C28 C38 1.405(9)
C28 H28 0.9500
C38 C48 1.392(9)
C38 C188 1.518(10)
C48 C58 1.390(9)
C48 H48 0.9500
C58 C68 1.493(9)
C68 C78 1.392(9)
C68 C118 1.401(9)
C78 C88 1.343(9)
C78 H78 0.9500
C88 C98 1.373(10)
C88 H88 0.9500
C98 C108 1.374(9)
C98 H98 0.9500
C108 C118 1.402(9)
C108 H108 0.9500
C128 C138 1.359(9)
C128 C178 1.405(10)
C138 C148 1.392(9)
C138 H138 0.9500
C148 C158 1.319(9)
C148 H148 0.9500
C158 C168 1.378(10)
C158 H158 0.9500
C168 C178 1.371(10)
C168 H168 0.9500
C178 H178 0.9500
C188 C238 1.402(10)
C188 C198 1.415(10)
C198 C208 1.380(10)
C198 H198 0.9500
C208 C218 1.361(12)
C208 H208 0.9500
C218 C228 1.361(11)
C218 H218 0.9500
C228 C238 1.397(10)
C228 H228 0.9500
C238 H238 0.9500
P9 C19 1.720(7)
P9 C59 1.740(8)
C19 C29 1.430(9)
C19 C129 1.490(10)
C29 C39 1.364(10)
C29 H29 0.9500
C39 C49 1.395(11)
C39 C18Q 1.454(10)
C49 C59 1.389(10)
C49 H49 0.9500
C59 C69 1.449(10)
C69 C79 1.412(9)
C69 C119 1.424(9)
C79 C89 1.394(11)
C79 H79 0.9500
C89 C99 1.348(10)
C89 H89 0.9500
C99 C109 1.382(10)
C99 H99 0.9500
C109 C119 1.371(9)
C109 H109 0.9500
C129 C179 1.371(10)
C129 C139 1.407(10)
C139 C149 1.394(12)
C139 H139 0.9500
C149 C159 1.379(12)
C149 H149 0.9500
C159 C169 1.398(12)
C159 H159 0.9500
C169 C179 1.399(12)
C169 H169 0.9500
C179 H179 0.9500
C18Q C23Q 1.323(9)
C18Q C19Q 1.479(9)
C19Q C20Q 1.401(10)
C19Q H19Q 0.9500
C20Q C21Q 1.395(10)
C20Q H20Q 0.9500
C21Q C22Q 1.351(11)
C21Q H21Q 0.9500
C22Q C23Q 1.404(10)
C22Q H22Q 0.9500
C23Q H23Q 0.9500
C19R C20R 1.395(11)
C19R H19R 0.9500
C20R C21R 1.382(11)
C20R H20R 0.9500
C21R C22R 1.362(12)
C21R H21R 0.9500
C22R C23R 1.407(11)
C22R H22R 0.9500
C23R H23R 0.9500

loop_
_geom_torsion_atom_site_label_1
_geom_torsion_atom_site_label_2
_geom_torsion_atom_site_label_3
_geom_torsion_atom_site_label_4
_geom_torsion
C113 Ir1 P1 C51 -11.5(10)
C112 Ir1 P1 C51 -96.7(3)
C111 Ir1 P1 C51 -2.2(3)
P2 Ir1 P1 C51 -175.4(2)
P3 Ir1 P1 C51 82.4(3)
C113 Ir1 P1 C11 162.8(10)
C112 Ir1 P1 C11 77.5(5)
C111 Ir1 P1 C11 172.1(5)
P2 Ir1 P1 C11 -1.1(4)
P3 Ir1 P1 C11 -103.3(4)
C51 P1 C11 C21 0.9(7)
Ir1 P1 C11 C21 -173.5(4)
C51 P1 C11 C121 175.6(5)
Ir1 P1 C11 C121 1.3(8)
C121 C11 C21 C31 -178.8(7)
P1 C11 C21 C31 -4.1(11)
C11 C21 C31 C41 2.4(12)
C11 C21 C31 C181 -174.2(7)
C21 C31 C41 C51 3.2(11)
C181 C31 C41 C51 179.8(6)
C31 C41 C51 C61 172.4(6)
C31 C41 C51 P1 -6.2(10)
C11 P1 C51 C41 3.9(7)
Ir1 P1 C51 C41 -179.6(5)
C11 P1 C51 C61 -174.9(5)
Ir1 P1 C51 C61 1.6(5)
C41 C51 C61 C71 2.1(10)
P1 C51 C61 C71 -179.2(5)
C41 C51 C61 C111 -178.3(6)
P1 C51 C61 C111 0.5(8)
C111 C61 C71 C81 -0.4(11)
C51 C61 C71 C81 179.3(7)
C61 C71 C81 C91 2.2(11)
C71 C81 C91 C101 -2.8(11)
C81 C91 C101 C111 1.8(12)
C91 C101 C111 C61 0.0(11)
C91 C101 C111 Ir1 -177.6(6)
C71 C61 C111 C101 -0.7(10)
C51 C61 C111 C101 179.6(6)
C71 C61 C111 Ir1 177.0(5)
C51 C61 C111 Ir1 -2.7(8)
C113 Ir1 C111 C101 -1.5(6)
C112 Ir1 C111 C101 -93.6(6)
P1 Ir1 C111 C101 -179.6(6)
P3 Ir1 C111 C101 77.5(6)
C113 Ir1 C111 C61 -179.0(5)
C112 Ir1 C111 C61 88.8(5)
P1 Ir1 C111 C61 2.8(5)
P3 Ir1 C111 C61 -100.1(5)
C21 C11 C121 C131 -126.1(8)
P1 C11 C121 C131 59.2(8)
C21 C11 C121 C171 50.8(10)
P1 C11 C121 C171 -123.9(7)
C171 C121 C131 C141 0.4(11)
C11 C121 C131 C141 177.4(6)
C121 C131 C141 C151 1.7(11)
C131 C141 C151 C161 -3.4(12)
C141 C151 C161 C171 2.8(12)
C151 C161 C171 C121 -0.7(13)
C131 C121 C171 C161 -1.0(12)
C11 C121 C171 C161 -177.9(7)
C21 C31 C181 C231 28.9(11)
C41 C31 C181 C231 -147.7(7)
C21 C31 C181 C191 -149.6(7)
C41 C31 C181 C191 33.8(10)
C231 C181 C191 C201 -2.7(11)
C31 C181 C191 C201 175.8(7)
C181 C191 C201 C211 2.8(12)
C191 C201 C211 C221 -2.0(13)
C201 C211 C221 C231 1.0(12)
C191 C181 C231 C221 1.8(11)
C31 C181 C231 C221 -176.8(7)
C211 C221 C231 C181 -0.9(12)
C113 Ir1 P2 C12 88.7(5)
C112 Ir1 P2 C12 -179.3(5)
P1 Ir1 P2 C12 -94.4(4)
P3 Ir1 P2 C12 9.8(4)
C113 Ir1 P2 C52 -100.8(3)
C112 Ir1 P2 C52 -8.8(3)
P1 Ir1 P2 C52 76.0(3)
P3 Ir1 P2 C52 -179.8(3)
C52 P2 C12 C22 -5.5(6)
Ir1 P2 C12 C22 165.0(4)
C52 P2 C12 C122 178.5(5)
Ir1 P2 C12 C122 -11.0(8)
C122 C12 C22 C32 177.3(7)
P2 C12 C22 C32 1.3(10)
C12 C22 C32 C42 4.5(11)
C12 C22 C32 C182 -175.0(6)
C22 C32 C42 C52 -5.0(11)
C182 C32 C42 C52 174.5(6)
C32 C42 C52 C62 -179.3(7)
C32 C42 C52 P2 -0.3(10)
C12 P2 C52 C42 5.1(7)
Ir1 P2 C52 C42 -169.0(5)
C12 P2 C52 C62 -175.8(5)
Ir1 P2 C52 C62 10.1(6)
C42 C52 C62 C72 -9.4(12)
P2 C52 C62 C72 171.5(6)
C42 C52 C62 C112 174.0(7)
P2 C52 C62 C112 -5.1(8)
C112 C62 C72 C82 0.4(12)
C52 C62 C72 C82 -176.2(7)
C62 C72 C82 C92 1.1(13)
C72 C82 C92 C102 -3.3(12)
C82 C92 C102 C112 4.1(12)
C92 C102 C112 C62 -2.5(10)
C92 C102 C112 Ir1 177.9(5)
C72 C62 C112 C102 0.2(10)
C52 C62 C112 C102 177.0(6)
C72 C62 C112 Ir1 179.9(5)
C52 C62 C112 Ir1 -3.3(9)
C113 Ir1 C112 C102 -82.0(6)
C111 Ir1 C112 C102 7.6(6)
P2 Ir1 C112 C102 -172.8(6)
P1 Ir1 C112 C102 86.6(5)
C113 Ir1 C112 C62 98.3(6)
C111 Ir1 C112 C62 -172.0(6)
P2 Ir1 C112 C62 7.5(5)
P1 Ir1 C112 C62 -93.1(5)
C22 C12 C122 C172 -46.6(9)
P2 C12 C122 C172 129.4(6)
C22 C12 C122 C132 132.6(7)
P2 C12 C122 C132 -51.5(8)
C172 C122 C132 C142 0.4(10)
C12 C122 C132 C142 -178.7(6)
C122 C132 C142 C152 -1.6(11)
C132 C142 C152 C162 0.8(11)
C142 C152 C162 C172 1.2(11)
C152 C162 C172 C122 -2.4(11)
C132 C122 C172 C162 1.5(10)
C12 C122 C172 C162 -179.3(6)
C22 C32 C182 C192 143.2(7)
C42 C32 C182 C192 -36.3(10)
C22 C32 C182 C232 -34.1(10)
C42 C32 C182 C232 146.4(7)
C232 C182 C192 C202 -1.1(11)
C32 C182 C192 C202 -178.5(7)
C182 C192 C202 C212 2.9(12)
C192 C202 C212 C222 -2.9(13)
C202 C212 C222 C232 1.1(14)
C212 C222 C232 C182 0.8(13)
C192 C182 C232 C222 -0.8(11)
C32 C182 C232 C222 176.6(7)
C113 Ir1 P3 C13 -165.4(4)
C111 Ir1 P3 C13 104.6(5)
P2 Ir1 P3 C13 -76.1(4)
P1 Ir1 P3 C13 26.3(4)
C113 Ir1 P3 C53 2.0(3)
C111 Ir1 P3 C53 -88.0(3)
P2 Ir1 P3 C53 91.3(3)
P1 Ir1 P3 C53 -166.3(2)
C53 P3 C13 C23 2.8(6)
Ir1 P3 C13 C23 170.4(3)
C53 P3 C13 C123 -175.1(5)
Ir1 P3 C13 C123 -7.5(8)
C123 C13 C23 C33 176.5(6)
P3 C13 C23 C33 -1.4(10)
C13 C23 C33 C43 -0.6(10)
C13 C23 C33 C183 179.4(6)
C23 C33 C43 C53 0.4(10)
C183 C33 C43 C53 -179.5(6)
C33 C43 C53 C63 -173.7(6)
C33 C43 C53 P3 1.6(10)
C13 P3 C53 C43 -2.9(7)
Ir1 P3 C53 C43 -175.2(5)
C13 P3 C53 C63 173.0(5)
Ir1 P3 C53 C63 0.7(5)
C43 C53 C63 C73 -10.2(11)
P3 C53 C63 C73 174.2(5)
C43 C53 C63 C113 170.8(6)
P3 C53 C63 C113 -4.8(8)
C113 C63 C73 C83 -2.0(10)
C53 C63 C73 C83 179.0(7)
C63 C73 C83 C93 -0.9(11)
C73 C83 C93 C103 2.3(11)
C83 C93 C103 C113 -0.9(11)
C93 C103 C113 C63 -1.9(10)
C93 C103 C113 Ir1 173.2(5)
C73 C63 C113 C103 3.3(10)
C53 C63 C113 C103 -177.6(6)
C73 C63 C113 Ir1 -171.7(5)
C53 C63 C113 Ir1 7.3(8)
C112 Ir1 C113 C103 0.9(5)
C111 Ir1 C113 C103 -93.0(5)
P2 Ir1 C113 C103 80.3(5)
P1 Ir1 C113 C103 -83.8(11)
P3 Ir1 C113 C103 180.0(5)
C112 Ir1 C113 C63 175.7(5)
C111 Ir1 C113 C63 81.9(5)
P2 Ir1 C113 C63 -104.8(5)
P1 Ir1 C113 C63 91.0(12)
P3 Ir1 C113 C63 -5.2(5)
C23 C13 C123 C133 126.3(7)
P3 C13 C123 C133 -55.8(8)
C23 C13 C123 C173 -57.6(9)
P3 C13 C123 C173 120.3(6)
C173 C123 C133 C143 -2.7(10)
C13 C123 C133 C143 173.4(6)
C123 C133 C143 C153 0.8(11)
C133 C143 C153 C163 0.9(11)
C143 C153 C163 C173 -0.7(11)
C133 C123 C173 C163 2.9(10)
C13 C123 C173 C163 -173.3(6)
C153 C163 C173 C123 -1.2(11)
C43 C33 C183 C233 -141.0(7)
C23 C33 C183 C233 39.1(10)
C43 C33 C183 C193 40.9(9)
C23 C33 C183 C193 -139.0(7)
C233 C183 C193 C203 2.4(10)
C33 C183 C193 C203 -179.4(6)
C183 C193 C203 C213 -1.9(11)
C193 C203 C213 C223 0.9(12)
C203 C213 C223 C233 -0.4(11)
C213 C223 C233 C183 0.9(11)
C193 C183 C233 C223 -1.9(11)
C33 C183 C233 C223 180.0(7)
C115 Ir2 P4 C14 -85.7(5)
C114 Ir2 P4 C14 -178.1(5)
P6 Ir2 P4 C14 97.0(5)
P5 Ir2 P4 C14 -6.8(5)
C115 Ir2 P4 C54 92.5(3)
C114 Ir2 P4 C54 0.1(4)
P6 Ir2 P4 C54 -84.8(3)
P5 Ir2 P4 C54 171.4(3)
C54 P4 C14 C24 2.4(8)
Ir2 P4 C14 C24 -179.4(5)
C54 P4 C14 C124 179.9(6)
Ir2 P4 C14 C124 -1.9(9)
C124 C14 C24 C34 178.5(8)
P4 C14 C24 C34 -4.0(12)
C14 C24 C34 C44 3.0(14)
C14 C24 C34 C184 179.1(8)
C24 C34 C44 C54 -0.3(14)
C184 C34 C44 C54 -176.2(8)
C34 C44 C54 C64 -179.5(8)
C34 C44 C54 P4 -1.0(12)
C14 P4 C54 C44 0.0(8)
Ir2 P4 C54 C44 -178.9(6)
C14 P4 C54 C64 178.7(5)
Ir2 P4 C54 C64 -0.2(6)
C44 C54 C64 C74 -2.5(12)
P4 C54 C64 C74 178.9(6)
C44 C54 C64 C114 178.8(8)
P4 C54 C64 C114 0.2(9)
C114 C64 C74 C84 -0.5(12)
C54 C64 C74 C84 -179.2(8)
C64 C74 C84 C94 0.8(13)
C74 C84 C94 C104 -1.8(14)
C84 C94 C104 C114 2.4(13)
C74 C64 C114 C104 1.1(12)
C54 C64 C114 C104 179.8(7)
C74 C64 C114 Ir2 -178.9(6)
C54 C64 C114 Ir2 -0.2(10)
C94 C104 C114 C64 -2.0(12)
C94 C104 C114 Ir2 178.0(6)
C115 Ir2 C114 C64 -87.6(7)
C116 Ir2 C114 C64 -179.5(7)
P4 Ir2 C114 C64 0.0(6)
P6 Ir2 C114 C64 102.2(6)
C115 Ir2 C114 C104 92.4(7)
C116 Ir2 C114 C104 0.6(7)
P4 Ir2 C114 C104 -179.9(7)
P6 Ir2 C114 C104 -77.8(6)
C24 C14 C124 C174 -108.4(10)
P4 C14 C124 C174 74.1(10)
C24 C14 C124 C134 74.5(12)
P4 C14 C124 C134 -103.0(9)
C174 C124 C134 C144 1.3(17)
C14 C124 C134 C144 178.6(11)
C124 C134 C144 C154 4(2)
C134 C144 C154 C164 -5(2)
C144 C154 C164 C174 2.2(19)
C134 C124 C174 C164 -4.3(14)
C14 C124 C174 C164 178.4(8)
C154 C164 C174 C124 2.8(15)
C44 C34 C184 C234 136.6(9)
C24 C34 C184 C234 -39.5(12)
C44 C34 C184 C194 -44.7(12)
C24 C34 C184 C194 139.2(8)
C234 C184 C194 C204 -2.3(13)
C34 C184 C194 C204 179.0(8)
C184 C194 C204 C214 0.5(14)
C194 C204 C214 C224 2.1(16)
C204 C214 C224 C234 -3.0(17)
C194 C184 C234 C224 1.5(13)
C34 C184 C234 C224 -179.9(9)
C214 C224 C234 C184 1.2(16)
C115 Ir2 P5 C15 177.3(5)
C116 Ir2 P5 C15 -90.7(5)
P4 Ir2 P5 C15 91.1(5)
P6 Ir2 P5 C15 -12.6(5)
C115 Ir2 P5 C55 0.1(3)
C116 Ir2 P5 C55 92.1(3)
P4 Ir2 P5 C55 -86.1(3)
P6 Ir2 P5 C55 170.2(3)
C55 P5 C15 C25 -0.6(7)
Ir2 P5 C15 C25 -177.9(4)
C55 P5 C15 C125 -178.4(6)
Ir2 P5 C15 C125 4.3(9)
C125 C15 C25 C35 177.9(7)
P5 C15 C25 C35 0.1(11)
C15 C25 C35 C45 -1.2(12)
C15 C25 C35 C185 -175.9(7)
C25 C35 C45 C55 3.4(11)
C185 C35 C45 C55 178.3(6)
C35 C45 C55 C65 175.2(7)
C35 C45 C55 P5 -4.1(10)
C15 P5 C55 C45 2.5(7)
Ir2 P5 C55 C45 -179.2(5)
C15 P5 C55 C65 -176.9(5)
Ir2 P5 C55 C65 1.5(6)
C45 C55 C65 C75 -0.2(11)
P5 C55 C65 C75 179.1(6)
C45 C55 C65 C115 177.7(7)
P5 C55 C65 C115 -3.0(9)
C115 C65 C75 C85 -0.9(12)
C55 C65 C75 C85 176.9(7)
C65 C75 C85 C95 -2.4(13)
C75 C85 C95 C105 3.0(13)
C85 C95 C105 C115 -0.5(13)
C95 C105 C115 C65 -2.5(12)
C95 C105 C115 Ir2 179.4(6)
C75 C65 C115 C105 3.2(11)
C55 C65 C115 C105 -174.7(7)
C75 C65 C115 Ir2 -178.7(5)
C55 C65 C115 Ir2 3.4(9)
C116 Ir2 C115 C105 87.8(7)
C114 Ir2 C115 C105 -5.0(7)
P4 Ir2 C115 C105 -83.7(6)
P5 Ir2 C115 C105 176.1(7)
C116 Ir2 C115 C65 -90.2(6)
C114 Ir2 C115 C65 177.1(6)
P4 Ir2 C115 C65 98.3(6)
P5 Ir2 C115 C65 -1.8(6)
C25 C15 C125 C175 54.1(10)
P5 C15 C125 C175 -128.1(7)
C25 C15 C125 C135 -126.1(8)
P5 C15 C125 C135 51.7(9)
C175 C125 C135 C145 2.1(12)
C15 C125 C135 C145 -177.7(7)
C125 C135 C145 C155 0.5(13)
C135 C145 C155 C165 0.2(14)
C145 C155 C165 C175 -3.2(15)
C135 C125 C175 C165 -5.4(12)
C15 C125 C175 C165 174.4(8)
C155 C165 C175 C125 6.0(15)
C45 C35 C185 C195 -39.6(10)
C25 C35 C185 C195 135.3(8)
C45 C35 C185 C235 142.5(7)
C25 C35 C185 C235 -42.6(10)
C235 C185 C195 C205 -4.4(12)
C35 C185 C195 C205 177.8(8)
C185 C195 C205 C215 3.2(15)
C195 C205 C215 C225 0.7(16)
C205 C215 C225 C235 -3.2(15)
C215 C225 C235 C185 1.9(13)
C195 C185 C235 C225 1.8(12)
C35 C185 C235 C225 179.7(7)
C116 Ir2 P6 C56 -0.6(3)
C114 Ir2 P6 C56 92.7(3)
P4 Ir2 P6 C56 170.7(3)
P5 Ir2 P6 C56 -86.9(3)
C116 Ir2 P6 C16 176.6(5)
C114 Ir2 P6 C16 -90.1(5)
P4 Ir2 P6 C16 -12.1(4)
P5 Ir2 P6 C16 90.3(4)
C56 P6 C16 C26 3.1(7)
Ir2 P6 C16 C26 -174.2(4)
C56 P6 C16 C126 177.1(6)
Ir2 P6 C16 C126 -0.2(9)
C126 C16 C26 C36 -179.2(8)
P6 C16 C26 C36 -5.6(12)
C16 C26 C36 C46 4.0(13)
C16 C26 C36 C18K -178.3(7)
C26 C36 C46 C56 0.2(12)
C18K C36 C46 C56 -177.4(7)
C36 C46 C56 C66 176.0(7)
C36 C46 C56 P6 -2.2(10)
C16 P6 C56 C46 0.4(7)
Ir2 P6 C56 C46 178.8(5)
C16 P6 C56 C66 -177.9(5)
Ir2 P6 C56 C66 0.4(6)
C46 C56 C66 C116 -178.0(7)
P6 C56 C66 C116 0.3(8)
C46 C56 C66 C76 -0.1(11)
P6 C56 C66 C76 178.2(6)
C116 C66 C76 C86 0.4(12)
C56 C66 C76 C86 -177.5(8)
C66 C76 C86 C96 1.0(13)
C76 C86 C96 C106 -3.0(14)
C86 C96 C106 C116 3.6(13)
C96 C106 C116 C66 -2.0(11)
C96 C106 C116 Ir2 177.0(6)
C76 C66 C116 C106 0.1(10)
C56 C66 C116 C106 178.1(6)
C76 C66 C116 Ir2 -178.9(5)
C56 C66 C116 Ir2 -0.9(9)
C115 Ir2 C116 C106 3.2(6)
C114 Ir2 C116 C106 95.2(6)
P6 Ir2 C116 C106 -178.1(6)
P5 Ir2 C116 C106 -76.2(6)
C115 Ir2 C116 C66 -177.8(6)
C114 Ir2 C116 C66 -85.7(6)
P6 Ir2 C116 C66 0.9(5)
P5 Ir2 C116 C66 102.8(5)
C26 C16 C126 C136 -119.4(9)
P6 C16 C126 C136 66.9(9)
C26 C16 C126 C176 60.7(12)
P6 C16 C126 C176 -113.0(9)
C176 C126 C136 C146 1.5(14)
C16 C126 C136 C146 -178.4(8)
C126 C136 C146 C156 -3.2(16)
C136 C146 C156 C166 4.5(17)
C146 C156 C166 C176 -4.4(17)
C156 C166 C176 C126 3.3(18)
C136 C126 C176 C166 -1.7(16)
C16 C126 C176 C166 178.2(10)
C26 C36 C18K C23K 31.7(11)
C46 C36 C18K C23K -150.6(7)
C26 C36 C18K C19K -146.4(7)
C46 C36 C18K C19K 31.4(9)
C23K C18K C19K C20K 0.1(3)
C36 C18K C19K C20K 178.4(7)
C18K C19K C20K C21K 0.3(3)
C19K C20K C21K C22K -0.7(6)
C20K C21K C22K C23K 0.8(8)
C19K C18K C23K C22K 0.0(6)
C36 C18K C23K C22K -178.2(8)
C21K C22K C23K C18K -0.4(9)
C19L C20L C21L C22L 0.1(6)
C20L C21L C22L C23L 0.2(8)
C118 Ir3 P7 C17 86.8(5)
C117 Ir3 P7 C17 179.2(5)
P9 Ir3 P7 C17 -95.0(4)
P8 Ir3 P7 C17 8.6(4)
C118 Ir3 P7 C57 -89.9(3)
C117 Ir3 P7 C57 2.6(3)
P9 Ir3 P7 C57 88.4(3)
P8 Ir3 P7 C57 -168.0(3)
C57 P7 C17 C27 -2.4(7)
Ir3 P7 C17 C27 -179.1(4)
C57 P7 C17 C127 -178.5(6)
Ir3 P7 C17 C127 4.8(8)
C127 C17 C27 C37 176.3(7)
P7 C17 C27 C37 0.3(11)
C17 C27 C37 C47 1.3(12)
C17 C27 C37 C187 -178.7(7)
C27 C37 C47 C57 -0.1(11)
C187 C37 C47 C57 179.9(7)
C37 C47 C57 C67 -178.1(7)
C37 C47 C57 P7 -2.5(10)
C17 P7 C57 C47 3.4(7)
Ir3 P7 C57 C47 -178.7(5)
C17 P7 C57 C67 179.7(5)
Ir3 P7 C57 C67 -2.5(6)
C47 C57 C67 C77 -4.4(11)
P7 C57 C67 C77 179.6(6)
C47 C57 C67 C117 176.5(7)
P7 C57 C67 C117 0.5(8)
C117 C67 C77 C87 -2.6(11)
C57 C67 C77 C87 178.3(6)
C67 C77 C87 C97 -1.0(10)
C77 C87 C97 C107 4.2(10)
C87 C97 C107 C117 -4.0(11)
C97 C107 C117 C67 0.4(10)
C97 C107 C117 Ir3 -179.6(5)
C77 C67 C117 C107 2.9(10)
C57 C67 C117 C107 -178.0(6)
C77 C67 C117 Ir3 -177.2(5)
C57 C67 C117 Ir3 2.0(9)
C118 Ir3 C117 C107 -96.5(6)
C119 Ir3 C117 C107 -5.5(6)
P7 Ir3 C117 C107 177.3(6)
P9 Ir3 C117 C107 74.2(6)
C118 Ir3 C117 C67 83.5(6)
C119 Ir3 C117 C67 174.5(6)
P7 Ir3 C117 C67 -2.7(5)
P9 Ir3 C117 C67 -105.8(6)
C27 C17 C127 C137 -86.9(10)
P7 C17 C127 C137 89.0(9)
C27 C17 C127 C177 95.0(9)
P7 C17 C127 C177 -89.0(8)
C177 C127 C137 C147 3.8(14)
C17 C127 C137 C147 -174.3(9)
C127 C137 C147 C157 -3.7(17)
C137 C147 C157 C167 1.8(16)
C147 C157 C167 C177 -0.2(15)
C157 C167 C177 C127 0.5(15)
C137 C127 C177 C167 -2.4(13)
C17 C127 C177 C167 175.7(8)
C47 C37 C187 C197 7.0(12)
C27 C37 C187 C197 -172.9(9)
C47 C37 C187 C237 -170.8(8)
C27 C37 C187 C237 9.2(11)
C237 C187 C197 C207 1.2(17)
C37 C187 C197 C207 -176.7(10)
C187 C197 C207 C217 -5(2)
C197 C207 C217 C227 4(2)
C207 C217 C227 C237 0(2)
C197 C187 C237 C227 2.6(14)
C37 C187 C237 C227 -179.5(8)
C217 C227 C237 C187 -3.5(18)
C118 Ir3 P8 C18 176.1(5)
C119 Ir3 P8 C18 85.1(5)
P7 Ir3 P8 C18 -99.1(5)
P9 Ir3 P8 C18 5.6(5)
C118 Ir3 P8 C58 -4.4(3)
C119 Ir3 P8 C58 -95.3(3)
P7 Ir3 P8 C58 80.5(2)
P9 Ir3 P8 C58 -174.9(2)
C58 P8 C18 C28 -1.6(7)
Ir3 P8 C18 C28 178.0(4)
C58 P8 C18 C128 173.1(5)
Ir3 P8 C18 C128 -7.3(9)
C128 C18 C28 C38 -175.4(7)
P8 C18 C28 C38 -0.7(11)
C18 C28 C38 C48 3.0(12)
C18 C28 C38 C188 -175.1(7)
C28 C38 C48 C58 -2.5(12)
C188 C38 C48 C58 175.6(7)
C38 C48 C58 C68 177.3(7)
C38 C48 C58 P8 -0.2(10)
C18 P8 C58 C48 2.0(7)
Ir3 P8 C58 C48 -177.7(5)
C18 P8 C58 C68 -175.9(5)
Ir3 P8 C58 C68 4.4(5)
C48 C58 C68 C78 0.3(11)
P8 C58 C68 C78 178.1(5)
C48 C58 C68 C118 -179.1(7)
P8 C58 C68 C118 -1.3(8)
C118 C68 C78 C88 1.7(10)
C58 C68 C78 C88 -177.7(6)
C68 C78 C88 C98 0.5(11)
C78 C88 C98 C108 -2.7(10)
C88 C98 C108 C118 2.8(10)
C98 C108 C118 C68 -0.7(9)
C98 C108 C118 Ir3 -179.9(5)
C78 C68 C118 C108 -1.6(9)
C58 C68 C118 C108 177.8(6)
C78 C68 C118 Ir3 177.6(5)
C58 C68 C118 Ir3 -3.0(8)
C117 Ir3 C118 C108 5.5(6)
C119 Ir3 C118 C108 -86.5(5)
P7 Ir3 C118 C108 84.4(5)
P8 Ir3 C118 C108 -176.4(5)
C117 Ir3 C118 C68 -173.6(6)
C119 Ir3 C118 C68 94.4(6)
P7 Ir3 C118 C68 -94.8(5)
P8 Ir3 C118 C68 4.4(5)
C28 C18 C128 C138 -133.1(8)
P8 C18 C128 C138 52.1(9)
C28 C18 C128 C178 44.7(10)
P8 C18 C128 C178 -130.2(7)
C178 C128 C138 C148 1.7(11)
C18 C128 C138 C148 179.5(6)
C128 C138 C148 C158 0.1(11)
C138 C148 C158 C168 -2.9(11)
C148 C158 C168 C178 3.9(13)
C158 C168 C178 C128 -2.1(13)
C138 C128 C178 C168 -0.7(12)
C18 C128 C178 C168 -178.5(8)
C48 C38 C188 C238 -136.6(8)
C28 C38 C188 C238 41.6(10)
C48 C38 C188 C198 44.9(11)
C28 C38 C188 C198 -136.9(8)
C238 C188 C198 C208 -0.3(12)
C38 C188 C198 C208 178.2(8)
C188 C198 C208 C218 -0.5(15)
C198 C208 C218 C228 2.3(16)
C208 C218 C228 C238 -3.2(13)
C218 C228 C238 C188 2.5(12)
C198 C188 C238 C228 -0.7(12)
C38 C188 C238 C228 -179.2(7)
C117 Ir3 P9 C19 88.7(4)
C119 Ir3 P9 C19 -179(51)
P7 Ir3 P9 C19 10.3(4)
P8 Ir3 P9 C19 -91.0(4)
C117 Ir3 P9 C59 -94.5(3)
C119 Ir3 P9 C59 -2.2(3)
P7 Ir3 P9 C59 -172.8(2)
P8 Ir3 P9 C59 85.9(2)
C59 P9 C19 C29 -2.8(6)
Ir3 P9 C19 C29 174.1(3)
C59 P9 C19 C129 177.5(5)
Ir3 P9 C19 C129 -5.6(8)
C129 C19 C29 C39 179.5(7)
P9 C19 C29 C39 -0.2(10)
C19 C29 C39 C49 3.9(13)
C19 C29 C39 C18Q 179.6(7)
C29 C39 C49 C59 -3.7(14)
C18Q C39 C49 C59 -179.6(8)
C39 C49 C59 C69 -177.5(8)
C39 C49 C59 P9 0.0(12)
C19 P9 C59 C49 2.9(7)
Ir3 P9 C59 C49 -175.2(6)
C19 P9 C59 C69 -179.2(5)
Ir3 P9 C59 C69 2.7(6)
C49 C59 C69 C79 -6.7(12)
P9 C59 C69 C79 175.7(6)
C49 C59 C69 C119 176.0(7)
P9 C59 C69 C119 -1.7(9)
C119 C69 C79 C89 -1.3(12)
C59 C69 C79 C89 -178.6(7)
C69 C79 C89 C99 1.5(12)
C79 C89 C99 C109 -0.2(12)
C89 C99 C109 C119 -1.5(12)
C99 C109 C119 C69 1.7(11)
C99 C109 C119 Ir3 179.0(6)
C79 C69 C119 C109 -0.3(10)
C59 C69 C119 C109 177.1(7)
C79 C69 C119 Ir3 -177.7(6)
C59 C69 C119 Ir3 -0.3(9)
C118 Ir3 C119 C109 4.2(6)
C117 Ir3 C119 C109 -87.6(6)
P9 Ir3 C119 C109 -175.6(6)
P8 Ir3 C119 C109 83.0(6)
C118 Ir3 C119 C69 -178.6(6)
C117 Ir3 C119 C69 89.6(6)
P9 Ir3 C119 C69 1.6(5)
P8 Ir3 C119 C69 -99.8(5)
C29 C19 C129 C179 -47.4(10)
P9 C19 C129 C179 132.3(6)
C29 C19 C129 C139 132.2(7)
P9 C19 C129 C139 -48.1(9)
C179 C129 C139 C149 -2.5(11)
C19 C129 C139 C149 177.8(7)
C129 C139 C149 C159 1.2(12)
C139 C149 C159 C169 -1.5(14)
C149 C159 C169 C179 3.2(14)
C139 C129 C179 C169 4.1(11)
C19 C129 C179 C169 -176.2(7)
C159 C169 C179 C129 -4.5(12)
C29 C39 C18Q C23Q -51.1(11)
C49 C39 C18Q C23Q 125.0(8)
C29 C39 C18Q C19Q 125.9(7)
C49 C39 C18Q C19Q -58.0(9)
C23Q C18Q C19Q C20Q -0.1(3)
C39 C18Q C19Q C20Q -177.5(7)
C18Q C19Q C20Q C21Q -0.3(3)
C19Q C20Q C21Q C22Q 0.7(6)
C20Q C21Q C22Q C23Q -0.8(8)
C39 C18Q C23Q C22Q 177.2(8)
C19Q C18Q C23Q C22Q 0.1(6)
C21Q C22Q C23Q C18Q 0.3(9)
C19R C20R C21R C22R 0.7(7)
C20R C21R C22R C23R -0.6(8)

loop_
_platon_squeeze_void_nr
_platon_squeeze_void_average_x
_platon_squeeze_void_average_y
_platon_squeeze_void_average_z
_platon_squeeze_void_volume
_platon_squeeze_void_count_electrons
_platon_squeeze_void_content
1 0.383 0.021 0.226 1252 386 ' '
2 0.639 0.521 0.774 1252 386 ' '
